data_4003445
loop_
_publ_author_name
'He, Lei'
'Zhou, Lin'
'Shi, Ping-Ping'
'Ye, Qiong'
'Fu, Da-Wei'

_publ_section_title
;
 One-Dimensional Cadmium Thiocyanate Perovskite Ferroelastics Tuned by
 Halogen Substitution
;
_journal_name_full 'Chemistry of Materials'
_journal_paper_doi 10.1021/acs.chemmater.9b04232
_journal_year 2019
_chemical_formula_sum 'C10 H17 Cd Cl N4 S3'
_chemical_formula_weight 437.32
_space_group_IT_number 194
_space_group_name_Hall '-P 6c 2c'
_space_group_name_H-M_alt 'P 63/m m c'
_symmetry_cell_setting hexagonal
_symmetry_space_group_name_Hall '-P 6c 2c'
_symmetry_space_group_name_H-M 'P 63/m m c'
_atom_sites_solution_primary direct
_atom_sites_solution_secondary difmap
_audit_creation_method SHELXL-97
_cell_angle_alpha 90.00
_cell_angle_beta 90.00
_cell_angle_gamma 120.00
_cell_formula_units_Z 2
_cell_length_a 9.7644(14)
_cell_length_b 9.7644(14)
_cell_length_c 10.8126(15)
_cell_measurement_reflns_used 173
_cell_measurement_temperature 360(2)
_cell_measurement_theta_max 30.14
_cell_measurement_theta_min 3.06
_cell_volume 892.8(2)
_computing_structure_refinement 'SHELXL-97 (Sheldrick, 1997)'
_computing_structure_solution 'SHELXS-97 (Sheldrick, 1990)'
_diffrn_ambient_temperature 360(2)
_diffrn_measured_fraction_theta_full 0.975
_diffrn_measured_fraction_theta_max 0.975
_diffrn_measurement_device_type 'XtaLAB Synergy R, DW system, HyPix'
_diffrn_measurement_method '\w scans'
_diffrn_radiation_monochromator graphite
_diffrn_radiation_source 'fine-focus sealed tube'
_diffrn_radiation_type MoK\a
_diffrn_radiation_wavelength 0.71073
_diffrn_reflns_av_R_equivalents 0.0359
_diffrn_reflns_av_sigmaI/netI 0.0258
_diffrn_reflns_limit_h_max 13
_diffrn_reflns_limit_h_min -7
_diffrn_reflns_limit_k_max 8
_diffrn_reflns_limit_k_min -13
_diffrn_reflns_limit_l_max 11
_diffrn_reflns_limit_l_min -15
_diffrn_reflns_number 3905
_diffrn_reflns_theta_full 30.14
_diffrn_reflns_theta_max 30.14
_diffrn_reflns_theta_min 3.06
_exptl_absorpt_coefficient_mu 1.713
_exptl_absorpt_correction_T_max 0.717
_exptl_absorpt_correction_T_min 0.710
_exptl_absorpt_correction_type multi-scan
_exptl_crystal_colour colorless
_exptl_crystal_density_diffrn 1.563
_exptl_crystal_density_method 'not measured'
_exptl_crystal_description columnar
_exptl_crystal_F_000 402
_exptl_crystal_size_max 0.20
_exptl_crystal_size_mid 0.20
_exptl_crystal_size_min 0.20
_refine_diff_density_max 0.939
_refine_diff_density_min -1.269
_refine_diff_density_rms 0.191
_refine_ls_extinction_method none
_refine_ls_goodness_of_fit_ref 1.519
_refine_ls_matrix_type full
_refine_ls_number_parameters 75
_refine_ls_number_reflns 476
_refine_ls_number_restraints 228
_refine_ls_restrained_S_all 1.173
_refine_ls_R_factor_all 0.2315
_refine_ls_R_factor_gt 0.1876
_refine_ls_shift/su_max 0.019
_refine_ls_shift/su_mean 0.002
_refine_ls_structure_factor_coef Fsqd
_refine_ls_weighting_details 'calc w=1/[\s^2^(Fo^2^)+(0.0000P)^2^+3.0000P] where P=(Fo^2^+2Fc^2^)/3'
_refine_ls_weighting_scheme calc
_refine_ls_wR_factor_gt 0.3751
_refine_ls_wR_factor_ref 0.3811
_reflns_number_gt 173
_reflns_number_total 476
_reflns_threshold_expression >2sigma(I)
_cod_data_source_file cm9b04232_si_007.cif
_cod_data_source_block Cl_360K
_cod_depositor_comments
;
The following automatic conversions were performed:

data item '_exptl_absorpt_correction_type' value 'Multi-scan' was
changed to 'multi-scan' in accordance with the
/home/data/users/saulius/crontab/automatic-downloads/rss-feeds/ACS/lib/dictionaries/cif_core.dic
dictionary named 'cif_core.dic' version 2.4.2 last updated on
2011-04-26.

Automatic conversion script
Id: cif_fix_values 7556 2019-12-06 15:28:31Z antanas 
;
_cod_original_cell_volume 892.8(3)
_cod_database_code 4003445

loop_
_symmetry_equiv_pos_as_xyz
'x, y, z'
'-y, x-y, z'
'-x+y, -x, z'
'-x, -y, z+1/2'
'y, -x+y, z+1/2'
'x-y, x, z+1/2'
'y, x, -z'
'x-y, -y, -z'
'-x, -x+y, -z'
'-y, -x, -z+1/2'
'-x+y, y, -z+1/2'
'x, x-y, -z+1/2'
'-x, -y, -z'
'y, -x+y, -z'
'x-y, x, -z'
'x, y, -z-1/2'
'-y, x-y, -z-1/2'
'-x+y, -x, -z-1/2'
'-y, -x, z'
'-x+y, y, z'
'x, x-y, z'
'y, x, z-1/2'
'x-y, -y, z-1/2'
'-x, -x+y, z-1/2'

loop_
_atom_site_label
_atom_site_type_symbol
_atom_site_fract_x
_atom_site_fract_y
_atom_site_fract_z
_atom_site_U_iso_or_equiv
_atom_site_adp_type
_atom_site_occupancy
_atom_site_symmetry_multiplicity
_atom_site_calc_flag
_atom_site_refinement_flags
Cd1 Cd 1.0000 1.0000 0.0000 0.2022(10) Uani 1 12 d SDU
S1 S 0.8543(2) 0.7085(4) 0.1274(3) 0.227(2) Uani 0.50 2 d SPDU
C1 C 0.8876(6) 0.7752(11) 0.2500 0.2795(11) Uani 1 4 d SDU
N1 N 0.9058(3) 0.8117(6) 0.1313(5) 0.238(4) Uani 0.50 2 d SPDU
C3 C 0.6667 0.3333 0.1085(6) 0.289(4) Uani 0.50 6 d SPDU
C2 C 0.7180(5) 0.2820(5) -0.0054(11) 0.2831(17) Uani 0.07 2 d SPDU
N2 N 0.6667 0.3333 0.2500 0.2795(11) Uani 1 12 d SDU
C2A C 0.7180(5) 0.4360(10) -0.0054(11) 0.285(3) Uani 0.07 2 d SPDU
C2B C 0.5640(10) 0.2820(5) -0.0054(11) 0.282(3) Uani 0.07 2 d SPDU
C3A C 0.6667 0.3333 0.3915(6) 0.299(2) Uani 0.50 6 d SPDU
C2C C 0.7180(5) 0.2820(5) 0.5054(11) 0.2888(17) Uani 0.07 2 d SPDU
C2D C 0.7180(5) 0.4360(10) 0.5055(11) 0.291(3) Uani 0.07 2 d SPDU
C2E C 0.5640(10) 0.2820(5) 0.5054(11) 0.288(3) Uani 0.07 2 d SPDU
C4 C 0.8472(13) 0.4236(7) 0.2500 0.300(4) Uani 0.33 4 d SPDU
C5 C 0.5764(7) 0.4236(7) 0.2500 0.296(3) Uani 0.33 4 d SPDU
C6 C 0.5772(7) 0.1545(14) 0.2500 0.316(4) Uani 0.16 4 d SPDU
Cl1 Cl 0.6667 0.3333 0.6442(11) 0.2795(11) Uani 0.25 6 d SPDU
Cl1A Cl 0.6667 0.3333 -0.1441(11) 0.2795(11) Uani 0.25 6 d SPDU

loop_
_atom_site_aniso_label
_atom_site_aniso_U_11
_atom_site_aniso_U_22
_atom_site_aniso_U_33
_atom_site_aniso_U_23
_atom_site_aniso_U_13
_atom_site_aniso_U_12
Cd1 0.2369(13) 0.2369(13) 0.1329(13) 0.000 0.000 0.1185(7)
S1 0.271(5) 0.2293(18) 0.166(2) -0.002(2) -0.0010(11) 0.1146(9)
C1 0.356(2) 0.322(2) 0.1487(10) 0.000 0.000 0.1611(12)
N1 0.309(9) 0.229(2) 0.149(2) -0.004(2) -0.0018(12) 0.1144(10)
C3 0.357(5) 0.357(5) 0.152(7) 0.000 0.000 0.178(3)
C2 0.3463(13) 0.3463(13) 0.157(3) 0.0020(16) -0.0020(16) 0.1733(17)
N2 0.356(2) 0.322(2) 0.1487(10) 0.000 0.000 0.1611(12)
C2A 0.357(6) 0.340(4) 0.153(4) -0.006(4) -0.003(2) 0.1702(18)
C2B 0.347(3) 0.345(6) 0.156(4) 0.001(2) 0.002(4) 0.1735(16)
C3A 0.374(3) 0.374(3) 0.1492(16) 0.000 0.000 0.1871(15)
C2C 0.3575(15) 0.3575(15) 0.150(3) -0.0012(13) 0.0012(13) 0.178(2)
C2D 0.367(6) 0.354(3) 0.146(3) 0.006(3) 0.0029(13) 0.1769(17)
C2E 0.360(3) 0.356(6) 0.150(3) -0.0010(13) -0.002(3) 0.1800(17)
C4 0.348(3) 0.358(7) 0.191(7) 0.000 0.000 0.1740(13)
C5 0.3484(12) 0.3484(12) 0.189(7) 0.000 0.000 0.1729(15)
C6 0.399(7) 0.323(3) 0.199(7) 0.000 0.000 0.1617(14)
Cl1 0.356(2) 0.322(2) 0.1487(10) 0.000 0.000 0.1611(12)
Cl1A 0.356(2) 0.322(2) 0.1487(10) 0.000 0.000 0.1611(12)

loop_
_atom_type_symbol
_atom_type_description
_atom_type_scat_dispersion_real
_atom_type_scat_dispersion_imag
_atom_type_scat_source
C C 0.0033 0.0016 'International Tables Vol C Tables 4.2.6.8 and 6.1.1.4'
H H 0.0000 0.0000 'International Tables Vol C Tables 4.2.6.8 and 6.1.1.4'
N N 0.0061 0.0033 'International Tables Vol C Tables 4.2.6.8 and 6.1.1.4'
S S 0.1246 0.1234 'International Tables Vol C Tables 4.2.6.8 and 6.1.1.4'
Cl Cl 0.1484 0.1585 'International Tables Vol C Tables 4.2.6.8 and 6.1.1.4'
Cd Cd -0.8075 1.2024 'International Tables Vol C Tables 4.2.6.8 and 6.1.1.4'

loop_
_geom_angle_atom_site_label_1
_geom_angle_atom_site_label_2
_geom_angle_atom_site_label_3
_geom_angle
_geom_angle_site_symmetry_1
_geom_angle_site_symmetry_3
N1 Cd1 N1 80.6(2) 2_765 3_675
N1 Cd1 N1 180.0 2_765 14_565
N1 Cd1 N1 99.4(2) 3_675 14_565
N1 Cd1 N1 80.6(2) 2_765 .
N1 Cd1 N1 80.6(2) 3_675 .
N1 Cd1 N1 99.4(2) 14_565 .
N1 Cd1 N1 99.4(2) 2_765 13_775
N1 Cd1 N1 99.4(2) 3_675 13_775
N1 Cd1 N1 80.6(2) 14_565 13_775
N1 Cd1 N1 180.0 . 13_775
N1 Cd1 N1 99.4(2) 2_765 15_655
N1 Cd1 N1 180.0 3_675 15_655
N1 Cd1 N1 80.6(2) 14_565 15_655
N1 Cd1 N1 99.4(2) . 15_655
N1 Cd1 N1 80.6(2) 13_775 15_655
N1 Cd1 S1 12.51(17) 2_765 2_765
N1 Cd1 S1 90.07(12) 3_675 2_765
N1 Cd1 S1 167.48(17) 14_565 2_765
N1 Cd1 S1 90.07(12) . 2_765
N1 Cd1 S1 89.93(12) 13_775 2_765
N1 Cd1 S1 89.93(12) 15_655 2_765
N1 Cd1 S1 90.07(12) 2_765 3_675
N1 Cd1 S1 12.51(17) 3_675 3_675
N1 Cd1 S1 89.93(12) 14_565 3_675
N1 Cd1 S1 90.07(12) . 3_675
N1 Cd1 S1 89.93(12) 13_775 3_675
N1 Cd1 S1 167.49(17) 15_655 3_675
S1 Cd1 S1 98.23(9) 2_765 3_675
N1 Cd1 S1 90.07(12) 2_765 .
N1 Cd1 S1 90.07(12) 3_675 .
N1 Cd1 S1 89.93(12) 14_565 .
N1 Cd1 S1 12.51(17) . .
N1 Cd1 S1 167.48(17) 13_775 .
N1 Cd1 S1 89.93(12) 15_655 .
S1 Cd1 S1 98.23(9) 2_765 .
S1 Cd1 S1 98.23(9) 3_675 .
N1 Cd1 S1 89.93(12) 2_765 15_655
N1 Cd1 S1 167.49(17) 3_675 15_655
N1 Cd1 S1 90.07(12) 14_565 15_655
N1 Cd1 S1 89.93(12) . 15_655
N1 Cd1 S1 90.07(12) 13_775 15_655
N1 Cd1 S1 12.51(17) 15_655 15_655
S1 Cd1 S1 81.77(9) 2_765 15_655
S1 Cd1 S1 180.0 3_675 15_655
S1 Cd1 S1 81.77(9) . 15_655
N1 Cd1 S1 167.49(17) 2_765 14_565
N1 Cd1 S1 89.93(12) 3_675 14_565
N1 Cd1 S1 12.52(17) 14_565 14_565
N1 Cd1 S1 89.93(12) . 14_565
N1 Cd1 S1 90.07(12) 13_775 14_565
N1 Cd1 S1 90.07(12) 15_655 14_565
S1 Cd1 S1 180.0 2_765 14_565
S1 Cd1 S1 81.77(9) 3_675 14_565
S1 Cd1 S1 81.77(9) . 14_565
S1 Cd1 S1 98.23(9) 15_655 14_565
N1 Cd1 S1 89.93(12) 2_765 13_775
N1 Cd1 S1 89.93(12) 3_675 13_775
N1 Cd1 S1 90.07(12) 14_565 13_775
N1 Cd1 S1 167.49(17) . 13_775
N1 Cd1 S1 12.51(17) 13_775 13_775
N1 Cd1 S1 90.07(12) 15_655 13_775
S1 Cd1 S1 81.77(9) 2_765 13_775
S1 Cd1 S1 81.77(9) 3_675 13_775
S1 Cd1 S1 180.0 . 13_775
S1 Cd1 S1 98.23(9) 15_655 13_775
S1 Cd1 S1 98.23(9) 14_565 13_775
N1 S1 C1 64.2(5) . .
N1 S1 Cd1 32.0(4) . .
C1 S1 Cd1 96.2(4) . .
N1 C1 N1 153.0(9) 16_556 .
N1 C1 S1 36.5(3) 16_556 16_556
N1 C1 S1 170.5(8) . 16_556
N1 C1 S1 170.5(8) 16_556 .
N1 C1 S1 36.5(3) . .
S1 C1 S1 134.0(8) 16_556 .
S1 N1 C1 79.2(6) . .
S1 N1 Cd1 135.5(6) . .
C1 N1 Cd1 145.2(6) . .
C3A C3 C2E 34(10) 16_556 17_656
C3A C3 C2E 31(10) 16_556 16_556
C2E C3 C2E 59.8(7) 17_656 16_556
C3A C3 C2E 41(10) 16_556 18_666
C2E C3 C2E 59.8(7) 17_656 18_666
C2E C3 C2E 59.8(7) 16_556 18_666
C3A C3 C2D 34(10) 16_556 18_666
C2E C3 C2D 0.0(6) 17_656 18_666
C2E C3 C2D 59.8(5) 16_556 18_666
C2E C3 C2D 59.8(5) 18_666 18_666
C3A C3 C2D 31(10) 16_556 17_656
C2E C3 C2D 59.8(5) 17_656 17_656
C2E C3 C2D 0.0(8) 16_556 17_656
C2E C3 C2D 59.8(5) 18_666 17_656
C2D C3 C2D 59.8(7) 18_666 17_656
C3A C3 C2D 41(10) 16_556 16_556
C2E C3 C2D 59.8(5) 17_656 16_556
C2E C3 C2D 59.8(5) 16_556 16_556
C2E C3 C2D 0.0(8) 18_666 16_556
C2D C3 C2D 59.8(7) 18_666 16_556
C2D C3 C2D 59.8(7) 17_656 16_556
C3A C3 C2C 31(10) 16_556 18_666
C2E C3 C2C 59.8(5) 17_656 18_666
C2E C3 C2C 0.0(8) 16_556 18_666
C2E C3 C2C 59.8(5) 18_666 18_666
C2D C3 C2C 59.8(5) 18_666 18_666
C2D C3 C2C 0.0(8) 17_656 18_666
C2D C3 C2C 59.8(5) 16_556 18_666
C3A C3 C2C 41(10) 16_556 17_656
C2E C3 C2C 59.8(5) 17_656 17_656
C2E C3 C2C 59.8(5) 16_556 17_656
C2E C3 C2C 0.0(4) 18_666 17_656
C2D C3 C2C 59.8(5) 18_666 17_656
C2D C3 C2C 59.8(5) 17_656 17_656
C2D C3 C2C 0.0(8) 16_556 17_656
C2C C3 C2C 59.8(7) 18_666 17_656
C3A C3 C2C 34(10) 16_556 16_556
C2E C3 C2C 0.0(6) 17_656 16_556
C2E C3 C2C 59.8(5) 16_556 16_556
C2E C3 C2C 59.8(5) 18_666 16_556
C2D C3 C2C 0.0(6) 18_666 16_556
C2D C3 C2C 59.8(5) 17_656 16_556
C2D C3 C2C 59.8(5) 16_556 16_556
C2C C3 C2C 59.8(7) 18_666 16_556
C2C C3 C2C 59.8(7) 17_656 16_556
C3A C3 C2B 34(10) 16_556 2_655
C2E C3 C2B 0.0(6) 17_656 2_655
C2E C3 C2B 59.9(5) 16_556 2_655
C2E C3 C2B 59.9(5) 18_666 2_655
C2D C3 C2B 0.0(6) 18_666 2_655
C2D C3 C2B 59.9(5) 17_656 2_655
C2D C3 C2B 59.9(5) 16_556 2_655
C2C C3 C2B 59.9(5) 18_666 2_655
C2C C3 C2B 59.9(5) 17_656 2_655
C2C C3 C2B 0.0(6) 16_556 2_655
C3A C3 C2B 41(10) 16_556 3_665
C2E C3 C2B 59.9(5) 17_656 3_665
C2E C3 C2B 59.9(5) 16_556 3_665
C2E C3 C2B 0.0(4) 18_666 3_665
C2D C3 C2B 59.9(5) 18_666 3_665
C2D C3 C2B 59.9(5) 17_656 3_665
C2D C3 C2B 0.0(7) 16_556 3_665
C2C C3 C2B 59.9(5) 18_666 3_665
C2C C3 C2B 0.0(4) 17_656 3_665
C2C C3 C2B 59.9(5) 16_556 3_665
C2B C3 C2B 59.9(7) 2_655 3_665
C2A C2 C2B 87(10) 3_665 2_655
C2A C2 C2C 18(10) 3_665 16_556
C2B C2 C2C 104(10) 2_655 16_556
C2A C2 C2D 13(10) 3_665 18_666
C2B C2 C2D 99(10) 2_655 18_666
C2C C2 C2D 5(10) 16_556 18_666
C2A C2 C2E 16(10) 3_665 17_656
C2B C2 C2E 103(10) 2_655 17_656
C2C C2 C2E 3(10) 16_556 17_656
C2D C2 C2E 4(10) 18_666 17_656
C2A C2 Cl1 5(10) 3_665 16_556
C2B C2 Cl1 86(10) 2_655 16_556
C2A C2 Cl1A 5(10) 3_665 .
C2B C2 Cl1A 86(10) 2_655 .
Cl1 C2 Cl1A 0.0(3) 16_556 .
C2A C2 C3 117(10) 3_665 .
C2B C2 C3 36(10) 2_655 .
Cl1 C2 C3 114.8(6) 16_556 .
Cl1A C2 C3 114.7(6) . .
C2A C2 C3A 117(10) 3_665 16_556
C2B C2 C3A 36(10) 2_655 16_556
Cl1 C2 C3A 114.8(6) 16_556 16_556
Cl1A C2 C3A 114.7(6) . 16_556
C3 C2 C3A 0.0(2) . 16_556
C2A C2 C2B 69(10) 3_665 .
C2B C2 C2B 58(10) 2_655 .
Cl1 C2 C2B 64.3(6) 16_556 .
Cl1A C2 C2B 64.3(6) . .
C3 C2 C2B 60.1(6) . .
C3A C2 C2B 60.1(6) 16_556 .
C2A C2 C2A 69(10) 3_665 2_655
C2B C2 C2A 58(10) 2_655 2_655
Cl1 C2 C2A 64.3(6) 16_556 2_655
Cl1A C2 C2A 64.3(6) . 2_655
C3 C2 C2A 60.1(6) . 2_655
C3A C2 C2A 60.1(6) 16_556 2_655
C2B C2 C2A 0.0(7) . 2_655
C2A C2 C2D 69(10) 3_665 17_656
C2B C2 C2D 58(10) 2_655 17_656
Cl1 C2 C2D 64.3(6) 16_556 17_656
Cl1A C2 C2D 64.3(6) . 17_656
C3 C2 C2D 60.1(6) . 17_656
C3A C2 C2D 60.1(6) 16_556 17_656
C2B C2 C2D 0.0(7) . 17_656
C2A C2 C2D 0.0(7) 2_655 17_656
C3A N2 C3A 179.999(1) 16_556 .
C3A N2 C3 0.0 16_556 .
C3A N2 C3 180.000(2) . .
C3A N2 C3 179.998(1) 16_556 16_556
C3A N2 C3 0.001(1) . 16_556
C3 N2 C3 179.999(1) . 16_556
C6 N2 C6 120.0 . 2_655
C6 N2 C6 120.0 . 3_665
C6 N2 C6 119.999(1) 2_655 3_665
C6 N2 C5 120.000(1) . 3_665
C6 N2 C5 0.0 2_655 3_665
C6 N2 C5 119.999(1) 3_665 3_665
C6 N2 C5 120.0 . .
C6 N2 C5 120.000(1) 2_655 .
C6 N2 C5 0.001(1) 3_665 .
C5 N2 C5 120.000(1) 3_665 .
C6 N2 C5 0.002(2) . 2_655
C6 N2 C5 120.0 2_655 2_655
C6 N2 C5 120.002(1) 3_665 2_655
C5 N2 C5 120.0 3_665 2_655
C5 N2 C5 120.001(1) . 2_655
C6 N2 C4 120.0 . .
C6 N2 C4 0.001(2) 2_655 .
C6 N2 C4 120.000(2) 3_665 .
C5 N2 C4 0.001(2) 3_665 .
C5 N2 C4 120.000(2) . .
C5 N2 C4 120.0 2_655 .
C6 N2 C4 0.0(5) . 3_665
C6 N2 C4 120.0 2_655 3_665
C6 N2 C4 120.001(1) 3_665 3_665
C5 N2 C4 120.0 3_665 3_665
C5 N2 C4 120.000(1) . 3_665
C5 N2 C4 0.0 2_655 3_665
C4 N2 C4 120.000(1) . 3_665
C2B C2A C2 5(10) 3_665 2_655
C2B C2A C2D 164(10) 3_665 16_556
C2 C2A C2D 159(10) 2_655 16_556
C2B C2A C2C 163(10) 3_665 17_656
C2 C2A C2C 158(10) 2_655 17_656
C2D C2A C2C 4(10) 16_556 17_656
C2B C2A C2E 160(10) 3_665 18_666
C2 C2A C2E 155(10) 2_655 18_666
C2D C2A C2E 5(10) 16_556 18_666
C2C C2A C2E 3(10) 17_656 18_666
C2B C2A Cl1 178(10) 3_665 16_556
C2 C2A Cl1 177(10) 2_655 16_556
C2B C2A Cl1A 178(10) 3_665 .
C2 C2A Cl1A 177(10) 2_655 .
Cl1 C2A Cl1A 0.0(3) 16_556 .
C2B C2A C3 63(10) 3_665 .
C2 C2A C3 68(10) 2_655 .
Cl1 C2A C3 114.8(6) 16_556 .
Cl1A C2A C3 114.7(6) . .
C2B C2A C3A 63(10) 3_665 16_556
C2 C2A C3A 68(10) 2_655 16_556
Cl1 C2A C3A 114.8(6) 16_556 16_556
Cl1A C2A C3A 114.7(6) . 16_556
C3 C2A C3A 0.0(2) . 16_556
C2B C2A C2A 114(10) 3_665 3_665
C2 C2A C2A 119(10) 2_655 3_665
Cl1 C2A C2A 64.3(3) 16_556 3_665
Cl1A C2A C2A 64.3(3) . 3_665
C3 C2A C2A 60.1(3) . 3_665
C3A C2A C2A 60.1(3) 16_556 3_665
C2B C2A C2B 114(10) 3_665 2_655
C2 C2A C2B 119(10) 2_655 2_655
Cl1 C2A C2B 64.3(6) 16_556 2_655
Cl1A C2A C2B 64.3(6) . 2_655
C3 C2A C2B 60.1(6) . 2_655
C3A C2A C2B 60.1(6) 16_556 2_655
C2A C2A C2B 0.0(7) 3_665 2_655
C2B C2A C2D 114(10) 3_665 18_666
C2 C2A C2D 119(10) 2_655 18_666
Cl1 C2A C2D 64.3(6) 16_556 18_666
Cl1A C2A C2D 64.3(6) . 18_666
C3 C2A C2D 60.1(6) . 18_666
C3A C2A C2D 60.1(6) 16_556 18_666
C2A C2A C2D 0.0(7) 3_665 18_666
C2B C2A C2D 0.0(7) 2_655 18_666
C2A C2B C2 152(10) 2_655 3_665
C2A C2B C2D 11(10) 2_655 17_656
C2 C2B C2D 147(10) 3_665 17_656
C2A C2B C2E 14(10) 2_655 16_556
C2 C2B C2E 146(10) 3_665 16_556
C2D C2B C2E 4(10) 17_656 16_556
C2A C2B C2C 12(10) 2_655 18_666
C2 C2B C2C 148(10) 3_665 18_666
C2D C2B C2C 3(10) 17_656 18_666
C2E C2B C2C 3(10) 16_556 18_666
C2A C2B Cl1 6(10) 2_655 16_556
C2 C2B Cl1 158(10) 3_665 16_556
C2A C2B Cl1A 6(10) 2_655 .
C2 C2B Cl1A 158(10) 3_665 .
Cl1 C2B Cl1A 0.0(3) 16_556 .
C2A C2B C3 119(10) 2_655 .
C2 C2B C3 78(10) 3_665 .
Cl1 C2B C3 114.8(6) 16_556 .
Cl1A C2B C3 114.7(6) . .
C2A C2B C3A 119(10) 2_655 16_556
C2 C2B C3A 78(10) 3_665 16_556
Cl1 C2B C3A 114.8(6) 16_556 16_556
Cl1A C2B C3A 114.7(6) . 16_556
C3 C2B C3A 0.0(2) . 16_556
C2A C2B C2B 70(10) 2_655 2_655
C2 C2B C2B 135(10) 3_665 2_655
Cl1 C2B C2B 64.3(3) 16_556 2_655
Cl1A C2B C2B 64.3(3) . 2_655
C3 C2B C2B 60.1(3) . 2_655
C3A C2B C2B 60.1(3) 16_556 2_655
C2A C2B C2A 70(10) 2_655 3_665
C2 C2B C2A 135(10) 3_665 3_665
Cl1 C2B C2A 64.3(6) 16_556 3_665
Cl1A C2B C2A 64.3(6) . 3_665
C3 C2B C2A 60.1(6) . 3_665
C3A C2B C2A 60.1(6) 16_556 3_665
C2B C2B C2A 0.0(7) 2_655 3_665
C2A C2B C2D 70(10) 2_655 18_666
C2 C2B C2D 135(10) 3_665 18_666
Cl1 C2B C2D 64.3(6) 16_556 18_666
Cl1A C2B C2D 64.3(6) . 18_666
C3 C2B C2D 60.1(6) . 18_666
C3A C2B C2D 60.1(6) 16_556 18_666
C2B C2B C2D 0.0(7) 2_655 18_666
C2A C2B C2D 0.0(7) 3_665 18_666
C3 C3A C2E 143(10) 16_556 2_655
C3 C3A C2E 150(10) 16_556 3_665
C2E C3A C2E 59.9(7) 2_655 3_665
C3 C3A C2D 143(10) 16_556 3_665
C2E C3A C2D 0.0(6) 2_655 3_665
C2E C3A C2D 59.9(5) 3_665 3_665
C3 C3A C2E 141(10) 16_556 .
C2E C3A C2E 59.9(7) 2_655 .
C2E C3A C2E 59.9(7) 3_665 .
C2D C3A C2E 59.9(5) 3_665 .
C3 C3A C2D 141(10) 16_556 2_655
C2E C3A C2D 59.9(5) 2_655 2_655
C2E C3A C2D 59.9(5) 3_665 2_655
C2D C3A C2D 59.8(7) 3_665 2_655
C2E C3A C2D 0.0(8) . 2_655
C3 C3A C2D 150(10) 16_556 .
C2E C3A C2D 59.9(5) 2_655 .
C2E C3A C2D 0.0(8) 3_665 .
C2D C3A C2D 59.8(7) 3_665 .
C2E C3A C2D 59.9(5) . .
C2D C3A C2D 59.8(7) 2_655 .
C3 C3A N2 5(10) 16_556 .
C2E C3A N2 144.8(4) 2_655 .
C2E C3A N2 144.8(4) 3_665 .
C2D C3A N2 144.8(4) 3_665 .
C2E C3A N2 144.8(4) . .
C2D C3A N2 144.8(4) 2_655 .
C2D C3A N2 144.8(4) . .
C3 C3A C2C 143(10) 16_556 .
C2E C3A C2C 0.0(6) 2_655 .
C2E C3A C2C 59.9(5) 3_665 .
C2D C3A C2C 0.0(6) 3_665 .
C2E C3A C2C 59.9(5) . .
C2D C3A C2C 59.9(5) 2_655 .
C2D C3A C2C 59.9(5) . .
N2 C3A C2C 144.8(4) . .
C3 C3A C2C 141(10) 16_556 3_665
C2E C3A C2C 59.9(5) 2_655 3_665
C2E C3A C2C 59.9(5) 3_665 3_665
C2D C3A C2C 59.8(5) 3_665 3_665
C2E C3A C2C 0.0(4) . 3_665
C2D C3A C2C 0.0(8) 2_655 3_665
C2D C3A C2C 59.9(5) . 3_665
N2 C3A C2C 144.8(4) . 3_665
C2C C3A C2C 59.9(7) . 3_665
C3 C3A C2C 150(10) 16_556 2_655
C2E C3A C2C 59.9(5) 2_655 2_655
C2E C3A C2C 0.0(7) 3_665 2_655
C2D C3A C2C 59.8(5) 3_665 2_655
C2E C3A C2C 59.9(5) . 2_655
C2D C3A C2C 59.9(5) 2_655 2_655
C2D C3A C2C 0.0(8) . 2_655
N2 C3A C2C 144.8(4) . 2_655
C2C C3A C2C 59.9(7) . 2_655
C2C C3A C2C 59.9(7) 3_665 2_655
C3 C3A C2B 143(10) 16_556 17_656
C2E C3A C2B 0.0(6) 2_655 17_656
C2E C3A C2B 59.9(5) 3_665 17_656
C2D C3A C2B 0.0(6) 3_665 17_656
C2E C3A C2B 59.9(5) . 17_656
C2D C3A C2B 59.9(5) 2_655 17_656
C2D C3A C2B 59.9(5) . 17_656
N2 C3A C2B 144.8(4) . 17_656
C2C C3A C2B 0.0(6) . 17_656
C2C C3A C2B 59.9(5) 3_665 17_656
C2C C3A C2B 59.9(5) 2_655 17_656
C2E C2C C2D 140(10) 2_655 3_665
C2E C2C C2B 33(10) 2_655 17_656
C2E C2C C2A 33(10) 2_655 18_666
C2B C2C C2A 5(10) 17_656 18_666
C2E C2C C2 33(10) 2_655 16_556
C2B C2C C2 1(10) 17_656 16_556
C2A C2C C2 4(10) 18_666 16_556
C2E C2C Cl1 138(10) 2_655 .
C2B C2C Cl1 163(10) 17_656 .
C2A C2C Cl1 158(10) 18_666 .
C2 C2C Cl1 163(10) 16_556 .
C2E C2C Cl1A 138(10) 2_655 16_556
C2B C2C Cl1A 163(10) 17_656 16_556
C2A C2C Cl1A 158(10) 18_666 16_556
C2 C2C Cl1A 162(10) 16_556 16_556
Cl1 C2C Cl1A 0.0(3) . 16_556
C2E C2C C3 44(10) 2_655 16_556
C2B C2C C3 48(10) 17_656 16_556
C2A C2C C3 43(10) 18_666 16_556
C2 C2C C3 48(10) 16_556 16_556
Cl1 C2C C3 114.8(6) . 16_556
Cl1A C2C C3 114.8(6) 16_556 16_556
C2E C2C C3A 44(10) 2_655 .
C2B C2C C3A 48(10) 17_656 .
C2A C2C C3A 43(10) 18_666 .
C2 C2C C3A 48(10) 16_556 .
Cl1 C2C C3A 114.8(6) . .
Cl1A C2C C3A 114.8(6) 16_556 .
C3 C2C C3A 0.0(2) 16_556 .
C2E C2C C2D 75(10) 2_655 2_655
C2B C2C C2D 101(10) 17_656 2_655
C2A C2C C2D 98(10) 18_666 2_655
C2 C2C C2D 101(10) 16_556 2_655
Cl1 C2C C2D 64.3(6) . 2_655
Cl1A C2C C2D 64.3(6) 16_556 2_655
C3 C2C C2D 60.1(6) 16_556 2_655
C3A C2C C2D 60.1(6) . 2_655
C2E C2C C2B 75(10) 2_655 16_556
C2B C2C C2B 101(10) 17_656 16_556
C2A C2C C2B 98(10) 18_666 16_556
C2 C2C C2B 101(10) 16_556 16_556
Cl1 C2C C2B 64.3(6) . 16_556
Cl1A C2C C2B 64.3(6) 16_556 16_556
C3 C2C C2B 60.1(6) 16_556 16_556
C3A C2C C2B 60.0(6) . 16_556
C2E C2C C2A 75(10) 2_655 17_656
C2B C2C C2A 101(10) 17_656 17_656
C2A C2C C2A 98(10) 18_666 17_656
C2 C2C C2A 101(10) 16_556 17_656
Cl1 C2C C2A 64.3(6) . 17_656
Cl1A C2C C2A 64.3(6) 16_556 17_656
C3 C2C C2A 60.1(6) 16_556 17_656
C3A C2C C2A 60.1(6) . 17_656
C2B C2C C2A 0.0(7) 16_556 17_656
C2E C2D C2C 12(10) 3_665 2_655
C2E C2D C2B 12(10) 3_665 18_666
C2C C2D C2B 22(10) 2_655 18_666
C2E C2D C2A 15(10) 3_665 16_556
C2C C2D C2A 24(10) 2_655 16_556
C2B C2D C2A 4(10) 18_666 16_556
C2E C2D C2 13(10) 3_665 17_656
C2C C2D C2 23(10) 2_655 17_656
C2B C2D C2 1(10) 18_666 17_656
C2A C2D C2 3(10) 16_556 17_656
Cl1 C2D Cl1A 0.0(3) . 16_556
Cl1 C2D C3 114.8(6) . 16_556
Cl1A C2D C3 114.8(6) 16_556 16_556
Cl1 C2D C3A 114.8(6) . .
Cl1A C2D C3A 114.8(6) 16_556 .
C3 C2D C3A 0.0(2) 16_556 .
Cl1 C2D C2D 64.3(3) . 3_665
Cl1A C2D C2D 64.3(3) 16_556 3_665
Cl1 C2D C2B 64.3(6) . 17_656
Cl1A C2D C2B 64.3(6) 16_556 17_656
C3 C2D C2B 60.1(6) 16_556 17_656
C3A C2D C2B 60.0(6) . 17_656
C2D C2D C2B 0.0(7) 3_665 17_656
Cl1 C2D C2A 64.3(6) . 18_666
Cl1A C2D C2A 64.3(6) 16_556 18_666
C3 C2D C2A 60.1(6) 16_556 18_666
C3A C2D C2A 60.1(6) . 18_666
C2D C2D C2A 0.0(7) 3_665 18_666
C2B C2D C2A 0.0(7) 17_656 18_666
C2D C2E C2C 30(10) 2_655 3_665
C2D C2E C2B 161(10) 2_655 16_556
C2C C2E C2B 146(10) 3_665 16_556
C2D C2E C2A 157(10) 2_655 17_656
C2C C2E C2A 142(10) 3_665 17_656
C2B C2E C2A 5(10) 16_556 17_656
C2D C2E C2 161(10) 2_655 18_666
C2C C2E C2 145(10) 3_665 18_666
C2B C2E C2 1(10) 16_556 18_666
C2A C2E C2 4(10) 17_656 18_666
C2C C2E Cl1 27(10) 3_665 .
C2B C2E Cl1 163(10) 16_556 .
C2A C2E Cl1 158(10) 17_656 .
C2 C2E Cl1 163(10) 18_666 .
C2C C2E Cl1A 27(10) 3_665 16_556
C2B C2E Cl1A 163(10) 16_556 16_556
C2A C2E Cl1A 158(10) 17_656 16_556
C2 C2E Cl1A 163(10) 18_666 16_556
Cl1 C2E Cl1A 0.0(3) . 16_556
C2C C2E C3 106(10) 3_665 16_556
C2B C2E C3 48(10) 16_556 16_556
C2A C2E C3 44(10) 17_656 16_556
C2 C2E C3 48(10) 18_666 16_556
Cl1 C2E C3 114.8(6) . 16_556
Cl1A C2E C3 114.8(6) 16_556 16_556
C2C C2E C3A 106(10) 3_665 .
C2B C2E C3A 48(10) 16_556 .
C2A C2E C3A 44(10) 17_656 .
C2 C2E C3A 48(10) 18_666 .
Cl1 C2E C3A 114.8(6) . .
Cl1A C2E C3A 114.8(6) 16_556 .
C3 C2E C3A 0.0(2) 16_556 .
C2C C2E C2D 46(10) 3_665 3_665
C2B C2E C2D 102(10) 16_556 3_665
C2A C2E C2D 98(10) 17_656 3_665
C2 C2E C2D 101(10) 18_666 3_665
Cl1 C2E C2D 64.3(6) . 3_665
Cl1A C2E C2D 64.3(6) 16_556 3_665
C3 C2E C2D 60.1(6) 16_556 3_665
C3A C2E C2D 60.1(6) . 3_665
C2C C2E C2B 46(10) 3_665 17_656
C2B C2E C2B 102(10) 16_556 17_656
C2A C2E C2B 98(10) 17_656 17_656
C2 C2E C2B 101(10) 18_666 17_656
Cl1 C2E C2B 64.3(6) . 17_656
Cl1A C2E C2B 64.3(6) 16_556 17_656
C3 C2E C2B 60.1(6) 16_556 17_656
C3A C2E C2B 60.0(6) . 17_656
C2C C2E C2A 46(10) 3_665 18_666
C2B C2E C2A 102(10) 16_556 18_666
C2A C2E C2A 98(10) 17_656 18_666
C2 C2E C2A 101(10) 18_666 18_666
Cl1 C2E C2A 64.3(6) . 18_666
Cl1A C2E C2A 64.3(6) 16_556 18_666
C3 C2E C2A 60.1(6) 16_556 18_666
C3A C2E C2A 60.1(6) . 18_666
C2D C2E C2A 0.0(7) 3_665 18_666
C2B C2E C2A 0.0(7) 17_656 18_666
C5 C6 C4 0(10) 2_655 3_665
C2 Cl1 C2 51.4(6) 16_556 18_666
C2 Cl1 C2A 0.0(4) 16_556 18_666
C2 Cl1 C2A 51.4(5) 18_666 18_666
C2 Cl1 C2A 51.4(5) 16_556 17_656
C2 Cl1 C2A 0.0(7) 18_666 17_656
C2A Cl1 C2A 51.4(6) 18_666 17_656
C2 Cl1 C2 51.4(6) 16_556 17_656
C2 Cl1 C2 51.4(6) 18_666 17_656
C2A Cl1 C2 51.4(5) 18_666 17_656
C2A Cl1 C2 51.4(5) 17_656 17_656
C2 Cl1 C2A 51.4(5) 16_556 16_556
C2 Cl1 C2A 51.4(5) 18_666 16_556
C2A Cl1 C2A 51.4(6) 18_666 16_556
C2A Cl1 C2A 51.4(6) 17_656 16_556
C2 Cl1 C2A 0.0(3) 17_656 16_556
C2 Cl1 C2B 0.0(5) 16_556 17_656
C2 Cl1 C2B 51.4(5) 18_666 17_656
C2A Cl1 C2B 0.0(5) 18_666 17_656
C2A Cl1 C2B 51.4(5) 17_656 17_656
C2 Cl1 C2B 51.4(5) 17_656 17_656
C2A Cl1 C2B 51.4(5) 16_556 17_656
C2 Cl1 C2B 51.4(5) 16_556 16_556
C2 Cl1 C2B 0.0(3) 18_666 16_556
C2A Cl1 C2B 51.4(5) 18_666 16_556
C2A Cl1 C2B 0.0(3) 17_656 16_556
C2 Cl1 C2B 51.4(5) 17_656 16_556
C2A Cl1 C2B 51.4(5) 16_556 16_556
C2B Cl1 C2B 51.4(6) 17_656 16_556
C2 Cl1 C2B 51.4(5) 16_556 18_666
C2 Cl1 C2B 51.4(5) 18_666 18_666
C2A Cl1 C2B 51.4(5) 18_666 18_666
C2A Cl1 C2B 51.4(5) 17_656 18_666
C2 Cl1 C2B 0.0(5) 17_656 18_666
C2A Cl1 C2B 0.0(7) 16_556 18_666
C2B Cl1 C2B 51.4(6) 17_656 18_666
C2B Cl1 C2B 51.4(6) 16_556 18_666
Cl1A Cl1 C2D 30(10) 16_556 3_665
C2 Cl1 C2D 0.0(5) 16_556 3_665
C2 Cl1 C2D 51.4(5) 18_666 3_665
C2A Cl1 C2D 0.0(5) 18_666 3_665
C2A Cl1 C2D 51.4(5) 17_656 3_665
C2 Cl1 C2D 51.4(5) 17_656 3_665
C2A Cl1 C2D 51.4(5) 16_556 3_665
C2B Cl1 C2D 0.0(5) 17_656 3_665
C2B Cl1 C2D 51.4(5) 16_556 3_665
C2B Cl1 C2D 51.4(5) 18_666 3_665
Cl1A Cl1 C2D 29(10) 16_556 2_655
C2 Cl1 C2D 51.4(5) 16_556 2_655
C2 Cl1 C2D 0.0(7) 18_666 2_655
C2A Cl1 C2D 51.4(5) 18_666 2_655
C2A Cl1 C2D 0.0(5) 17_656 2_655
C2 Cl1 C2D 51.4(5) 17_656 2_655
C2A Cl1 C2D 51.4(5) 16_556 2_655
C2B Cl1 C2D 51.4(5) 17_656 2_655
C2B Cl1 C2D 0.0(7) 16_556 2_655
C2B Cl1 C2D 51.4(5) 18_666 2_655
C2D Cl1 C2D 51.4(6) 3_665 2_655
Cl1 Cl1A C2 149(10) 16_556 .
Cl1 Cl1A C2 149(10) 16_556 3_665
C2 Cl1A C2 51.4(6) . 3_665
Cl1 Cl1A C2A 149(10) 16_556 3_665
C2 Cl1A C2A 0.0(3) . 3_665
C2 Cl1A C2A 51.4(5) 3_665 3_665
Cl1 Cl1A C2 151(10) 16_556 2_655
C2 Cl1A C2 51.4(6) . 2_655
C2 Cl1A C2 51.4(6) 3_665 2_655
C2A Cl1A C2 51.4(5) 3_665 2_655
Cl1 Cl1A C2A 149(10) 16_556 2_655
C2 Cl1A C2A 51.4(5) . 2_655
C2 Cl1A C2A 0.0(7) 3_665 2_655
C2A Cl1A C2A 51.4(6) 3_665 2_655
C2 Cl1A C2A 51.4(5) 2_655 2_655
Cl1 Cl1A C2A 151(10) 16_556 .
C2 Cl1A C2A 51.4(5) . .
C2 Cl1A C2A 51.4(5) 3_665 .
C2A Cl1A C2A 51.4(6) 3_665 .
C2 Cl1A C2A 0.0(5) 2_655 .
C2A Cl1A C2A 51.4(6) 2_655 .
Cl1 Cl1A C2B 149(10) 16_556 .
C2 Cl1A C2B 51.4(5) . .
C2 Cl1A C2B 0.0(3) 3_665 .
C2A Cl1A C2B 51.4(5) 3_665 .
C2 Cl1A C2B 51.4(5) 2_655 .
C2A Cl1A C2B 0.0(3) 2_655 .
C2A Cl1A C2B 51.4(5) . .
Cl1 Cl1A C2B 149(10) 16_556 2_655
C2 Cl1A C2B 0.0(5) . 2_655
C2 Cl1A C2B 51.4(5) 3_665 2_655
C2A Cl1A C2B 0.0(5) 3_665 2_655
C2 Cl1A C2B 51.4(5) 2_655 2_655
C2A Cl1A C2B 51.4(5) 2_655 2_655
C2A Cl1A C2B 51.4(5) . 2_655
C2B Cl1A C2B 51.4(6) . 2_655
Cl1 Cl1A C2B 151(10) 16_556 3_665
C2 Cl1A C2B 51.4(5) . 3_665
C2 Cl1A C2B 51.4(5) 3_665 3_665
C2A Cl1A C2B 51.4(5) 3_665 3_665
C2 Cl1A C2B 0.0(3) 2_655 3_665
C2A Cl1A C2B 51.4(5) 2_655 3_665
C2A Cl1A C2B 0.0(5) . 3_665
C2B Cl1A C2B 51.4(6) . 3_665
C2B Cl1A C2B 51.4(6) 2_655 3_665
Cl1 Cl1A C2D 149(10) 16_556 18_666
C2 Cl1A C2D 0.0(5) . 18_666
C2 Cl1A C2D 51.4(5) 3_665 18_666
C2A Cl1A C2D 0.0(5) 3_665 18_666
C2 Cl1A C2D 51.4(5) 2_655 18_666
C2A Cl1A C2D 51.4(5) 2_655 18_666
C2A Cl1A C2D 51.4(5) . 18_666
C2B Cl1A C2D 51.4(5) . 18_666
C2B Cl1A C2D 0.0(5) 2_655 18_666
C2B Cl1A C2D 51.4(5) 3_665 18_666
Cl1 Cl1A C2D 149(10) 16_556 17_656
C2 Cl1A C2D 51.4(5) . 17_656
C2 Cl1A C2D 0.0(7) 3_665 17_656
C2A Cl1A C2D 51.4(5) 3_665 17_656
C2 Cl1A C2D 51.4(5) 2_655 17_656
C2A Cl1A C2D 0.0(3) 2_655 17_656
C2A Cl1A C2D 51.4(5) . 17_656
C2B Cl1A C2D 0.0(3) . 17_656
C2B Cl1A C2D 51.4(5) 2_655 17_656
C2B Cl1A C2D 51.4(5) 3_665 17_656
C2D Cl1A C2D 51.4(6) 18_666 17_656

loop_
_geom_bond_atom_site_label_1
_geom_bond_atom_site_label_2
_geom_bond_distance
_geom_bond_site_symmetry_2
Cd1 N1 2.133(5) 2_765
Cd1 N1 2.133(5) 3_675
Cd1 N1 2.133(5) 14_565
Cd1 N1 2.133(5) .
Cd1 N1 2.133(5) 13_775
Cd1 N1 2.133(5) 15_655
Cd1 S1 2.823(4) 2_765
Cd1 S1 2.823(4) 3_675
Cd1 S1 2.823(4) .
Cd1 S1 2.823(4) 15_655
Cd1 S1 2.823(4) 14_565
Cd1 S1 2.823(4) 13_775
S1 N1 0.873(6) .
S1 C1 1.441(5) .
C1 N1 1.320(6) 16_556
C1 N1 1.320(6) .
C1 S1 1.441(5) 16_556
C3 C3A 0.000(9) 16_556
C3 C2E 1.507(12) 17_656
C3 C2E 1.507(12) 16_556
C3 C2E 1.507(12) 18_666
C3 C2D 1.507(12) 18_666
C3 C2D 1.507(12) 17_656
C3 C2D 1.507(12) 16_556
C3 C2C 1.507(12) 18_666
C3 C2C 1.507(12) 17_656
C3 C2C 1.507(12) 16_556
C3 C2B 1.507(12) 2_655
C3 C2B 1.507(12) 3_665
C2 C2A 0.00(2) 3_665
C2 C2B 0.00(2) 2_655
C2 C2C 0.00(2) 16_556
C2 C2D 0.00(2) 18_666
C2 C2E 0.00(2) 17_656
C2 Cl1 1.734(15) 16_556
C2 Cl1A 1.733(15) .
C2 C3A 1.507(12) 16_556
C2 C2B 1.504(10) .
C2 C2A 1.504(10) 2_655
C2 C2D 1.504(10) 17_656
N2 C3A 1.530(7) 16_556
N2 C3A 1.530(7) .
N2 C3 1.530(7) 16_556
N2 C6 1.512(11) .
N2 C6 1.512(12) 2_655
N2 C6 1.512(11) 3_665
N2 C5 1.527(11) 3_665
N2 C5 1.527(11) .
N2 C5 1.527(11) 2_655
N2 C4 1.526(11) .
N2 C4 1.526(11) 3_665
C2A C2B 0.00(3) 3_665
C2A C2 0.000(19) 2_655
C2A C2D 0.00(2) 16_556
C2A C2C 0.001(18) 17_656
C2A C2E 0.001(18) 18_666
C2A Cl1 1.734(15) 16_556
C2A Cl1A 1.733(15) .
C2A C3A 1.507(12) 16_556
C2A C2A 1.504(15) 3_665
C2A C2B 1.504(10) 2_655
C2A C2D 1.504(10) 18_666
C2B C2A 0.00(3) 2_655
C2B C2 0.000(19) 3_665
C2B C2D 0.00(2) 17_656
C2B C2E 0.001(18) 16_556
C2B C2C 0.001(18) 18_666
C2B Cl1 1.734(15) 16_556
C2B Cl1A 1.733(15) .
C2B C3A 1.507(12) 16_556
C2B C2B 1.504(15) 2_655
C2B C2A 1.504(10) 3_665
C2B C2D 1.504(10) 18_666
C3A C3 0.000(9) 16_556
C3A C2E 1.507(12) 2_655
C3A C2E 1.507(12) 3_665
C3A C2D 1.507(12) 3_665
C3A C2E 1.507(12) .
C3A C2D 1.507(12) 2_655
C3A C2D 1.507(12) .
C3A C2C 1.507(12) .
C3A C2C 1.507(12) 3_665
C3A C2C 1.507(12) 2_655
C3A C2B 1.507(12) 17_656
C2C C2E 0.000(17) 2_655
C2C C2D 0.00(2) 3_665
C2C C2B 0.00(2) 17_656
C2C C2A 0.00(2) 18_666
C2C C2 0.00(2) 16_556
C2C Cl1 1.733(15) .
C2C Cl1A 1.733(15) 16_556
C2C C3 1.507(12) 16_556
C2C C2D 1.504(10) 2_655
C2C C2B 1.504(10) 16_556
C2C C2A 1.504(10) 17_656
C2D C2E 0.00(3) 3_665
C2D C2C 0.00(3) 2_655
C2D C2B 0.00(2) 18_666
C2D C2A 0.00(2) 16_556
C2D C2 0.00(2) 17_656
C2D Cl1 1.733(15) .
C2D Cl1A 1.732(15) 16_556
C2D C3 1.507(12) 16_556
C2D C2D 1.504(15) 3_665
C2D C2B 1.504(10) 17_656
C2D C2A 1.504(10) 18_666
C2E C2D 0.00(3) 2_655
C2E C2C 0.000(19) 3_665
C2E C2B 0.001(18) 16_556
C2E C2A 0.001(18) 17_656
C2E C2 0.001(18) 18_666
C2E Cl1 1.734(15) .
C2E Cl1A 1.733(15) 16_556
C2E C3 1.507(12) 16_556
C2E C2D 1.504(10) 3_665
C2E C2B 1.504(10) 17_656
C2E C2A 1.504(10) 18_666
C4 C5 0.00(3) 3_665
C4 C6 0.014(16) 2_655
C5 C4 0.000(18) 2_655
C5 C6 0.014(17) 3_665
C6 C5 0.014(16) 2_655
C6 C4 0.014(16) 3_665
Cl1 Cl1A 0.001(17) 16_556
Cl1 C2 1.734(15) 16_556
Cl1 C2 1.734(15) 18_666
Cl1 C2A 1.734(15) 18_666
Cl1 C2A 1.734(15) 17_656
Cl1 C2 1.734(15) 17_656
Cl1 C2A 1.734(15) 16_556
Cl1 C2B 1.734(15) 17_656
Cl1 C2B 1.734(15) 16_556
Cl1 C2B 1.734(15) 18_666
Cl1 C2D 1.733(15) 3_665
Cl1 C2D 1.733(15) 2_655
Cl1A Cl1 0.001(17) 16_556
Cl1A C2 1.733(15) 3_665
Cl1A C2A 1.733(15) 3_665
Cl1A C2 1.733(15) 2_655
Cl1A C2A 1.733(15) 2_655
Cl1A C2B 1.733(15) 2_655
Cl1A C2B 1.733(15) 3_665
Cl1A C2D 1.732(15) 18_666
Cl1A C2D 1.732(15) 17_656

loop_
_geom_torsion_atom_site_label_1
_geom_torsion_atom_site_label_2
_geom_torsion_atom_site_label_3
_geom_torsion_atom_site_label_4
_geom_torsion
_geom_torsion_site_symmetry_1
_geom_torsion_site_symmetry_4
N1 Cd1 S1 N1 40.28(12) 2_765 .
N1 Cd1 S1 N1 -40.28(12) 3_675 .
N1 Cd1 S1 N1 -139.72(12) 14_565 .
N1 Cd1 S1 N1 179.996(4) 13_775 .
N1 Cd1 S1 N1 139.72(12) 15_655 .
S1 Cd1 S1 N1 49.81(6) 2_765 .
S1 Cd1 S1 N1 -49.81(6) 3_675 .
S1 Cd1 S1 N1 130.19(6) 15_655 .
S1 Cd1 S1 N1 -130.19(6) 14_565 .
S1 Cd1 S1 N1 -166(100) 13_775 .
N1 Cd1 S1 C1 40.28(12) 2_765 .
N1 Cd1 S1 C1 -40.28(12) 3_675 .
N1 Cd1 S1 C1 -139.72(12) 14_565 .
N1 Cd1 S1 C1 0.000(2) . .
N1 Cd1 S1 C1 179.995(2) 13_775 .
N1 Cd1 S1 C1 139.72(12) 15_655 .
S1 Cd1 S1 C1 49.81(6) 2_765 .
S1 Cd1 S1 C1 -49.81(6) 3_675 .
S1 Cd1 S1 C1 130.19(6) 15_655 .
S1 Cd1 S1 C1 -130.19(6) 14_565 .
S1 Cd1 S1 C1 -166(100) 13_775 .
N1 S1 C1 N1 180(100) . 16_556
Cd1 S1 C1 N1 180(100) . 16_556
Cd1 S1 C1 N1 0.000(2) . .
N1 S1 C1 S1 179.999(3) . 16_556
Cd1 S1 C1 S1 180.000(3) . 16_556
Cd1 S1 N1 C1 180.000(3) . .
C1 S1 N1 Cd1 180.000(3) . .
N1 C1 N1 S1 180.005(3) 16_556 .
S1 C1 N1 S1 0.00(5) 16_556 .
N1 C1 N1 Cd1 0.005(4) 16_556 .
S1 C1 N1 Cd1 180(100) 16_556 .
S1 C1 N1 Cd1 180.001(2) . .
N1 Cd1 N1 S1 -139.05(9) 2_765 .
N1 Cd1 N1 S1 139.05(9) 3_675 .
N1 Cd1 N1 S1 40.95(9) 14_565 .
N1 Cd1 N1 S1 -62(8) 13_775 .
N1 Cd1 N1 S1 -40.95(9) 15_655 .
S1 Cd1 N1 S1 -130.89(4) 2_765 .
S1 Cd1 N1 S1 130.89(4) 3_675 .
S1 Cd1 N1 S1 -49.11(4) 15_655 .
S1 Cd1 N1 S1 49.11(4) 14_565 .
S1 Cd1 N1 S1 180.000(2) 13_775 .
N1 Cd1 N1 C1 40.95(9) 2_765 .
N1 Cd1 N1 C1 -40.95(9) 3_675 .
N1 Cd1 N1 C1 -139.05(9) 14_565 .
N1 Cd1 N1 C1 118(8) 13_775 .
N1 Cd1 N1 C1 139.05(9) 15_655 .
S1 Cd1 N1 C1 49.11(4) 2_765 .
S1 Cd1 N1 C1 -49.11(4) 3_675 .
S1 Cd1 N1 C1 179.999(4) . .
S1 Cd1 N1 C1 130.89(4) 15_655 .
S1 Cd1 N1 C1 -130.89(4) 14_565 .
S1 Cd1 N1 C1 -0.001(4) 13_775 .
C3A C3 C2 C2A 16(100) 16_556 3_665
C2E C3 C2 C2A 7(100) 17_656 3_665
C2E C3 C2 C2A 40(100) 16_556 3_665
C2E C3 C2 C2A -30(100) 18_666 3_665
C2D C3 C2 C2A 4(100) 18_666 3_665
C2D C3 C2 C2A 40(100) 17_656 3_665
C2D C3 C2 C2A -30(100) 16_556 3_665
C2C C3 C2 C2A 40(100) 18_666 3_665
C2C C3 C2 C2A -30(100) 17_656 3_665
C2C C3 C2 C2A 4(100) 16_556 3_665
C2B C3 C2 C2A -35(100) 2_655 3_665
C2B C3 C2 C2A -30(100) 3_665 3_665
C3A C3 C2 C2B 50(100) 16_556 2_655
C2E C3 C2 C2B 42(100) 17_656 2_655
C2E C3 C2 C2B 75(100) 16_556 2_655
C2E C3 C2 C2B 5(100) 18_666 2_655
C2D C3 C2 C2B 39(100) 18_666 2_655
C2D C3 C2 C2B 75(100) 17_656 2_655
C2D C3 C2 C2B 5(100) 16_556 2_655
C2C C3 C2 C2B 75(100) 18_666 2_655
C2C C3 C2 C2B 5(100) 17_656 2_655
C2C C3 C2 C2B 39(100) 16_556 2_655
C2B C3 C2 C2B 5(100) 3_665 2_655
C3A C3 C2 C2C 11(100) 16_556 16_556
C2E C3 C2 C2C 3(100) 17_656 16_556
C2E C3 C2 C2C 36(100) 16_556 16_556
C2E C3 C2 C2C -34(100) 18_666 16_556
C2D C3 C2 C2C 0(100) 18_666 16_556
C2D C3 C2 C2C 36(100) 17_656 16_556
C2D C3 C2 C2C -34(100) 16_556 16_556
C2C C3 C2 C2C 36(100) 18_666 16_556
C2C C3 C2 C2C -34(100) 17_656 16_556
C2B C3 C2 C2C -39(100) 2_655 16_556
C2B C3 C2 C2C -34(100) 3_665 16_556
C3A C3 C2 C2D 11(100) 16_556 18_666
C2E C3 C2 C2D 3(100) 17_656 18_666
C2E C3 C2 C2D 36(100) 16_556 18_666
C2E C3 C2 C2D -34(100) 18_666 18_666
C2D C3 C2 C2D 36(100) 17_656 18_666
C2D C3 C2 C2D -34(100) 16_556 18_666
C2C C3 C2 C2D 36(100) 18_666 18_666
C2C C3 C2 C2D -34(100) 17_656 18_666
C2C C3 C2 C2D 0(100) 16_556 18_666
C2B C3 C2 C2D -39(100) 2_655 18_666
C2B C3 C2 C2D -34(100) 3_665 18_666
C3A C3 C2 C2E 8(100) 16_556 17_656
C2E C3 C2 C2E 33(100) 16_556 17_656
C2E C3 C2 C2E -37(100) 18_666 17_656
C2D C3 C2 C2E -3(100) 18_666 17_656
C2D C3 C2 C2E 33(100) 17_656 17_656
C2D C3 C2 C2E -37(100) 16_556 17_656
C2C C3 C2 C2E 33(100) 18_666 17_656
C2C C3 C2 C2E -37(100) 17_656 17_656
C2C C3 C2 C2E -3(100) 16_556 17_656
C2B C3 C2 C2E -42(100) 2_655 17_656
C2B C3 C2 C2E -37(100) 3_665 17_656
C3A C3 C2 Cl1 10(100) 16_556 16_556
C2E C3 C2 Cl1 2(100) 17_656 16_556
C2E C3 C2 Cl1 35.2(3) 16_556 16_556
C2E C3 C2 Cl1 -35.2(3) 18_666 16_556
C2D C3 C2 Cl1 -1(100) 18_666 16_556
C2D C3 C2 Cl1 35.2(3) 17_656 16_556
C2D C3 C2 Cl1 -35.2(3) 16_556 16_556
C2C C3 C2 Cl1 35.2(3) 18_666 16_556
C2C C3 C2 Cl1 -35.2(3) 17_656 16_556
C2C C3 C2 Cl1 -1(100) 16_556 16_556
C2B C3 C2 Cl1 -40(100) 2_655 16_556
C2B C3 C2 Cl1 -35.2(3) 3_665 16_556
C3A C3 C2 Cl1A 10(100) 16_556 .
C2E C3 C2 Cl1A 2(100) 17_656 .
C2E C3 C2 Cl1A 35.2(3) 16_556 .
C2E C3 C2 Cl1A -35.2(3) 18_666 .
C2D C3 C2 Cl1A -1(100) 18_666 .
C2D C3 C2 Cl1A 35.2(3) 17_656 .
C2D C3 C2 Cl1A -35.2(3) 16_556 .
C2C C3 C2 Cl1A 35.2(3) 18_666 .
C2C C3 C2 Cl1A -35.2(3) 17_656 .
C2C C3 C2 Cl1A -1(100) 16_556 .
C2B C3 C2 Cl1A -40(100) 2_655 .
C2B C3 C2 Cl1A -35.2(3) 3_665 .
C2E C3 C2 C3A -8(100) 17_656 16_556
C2E C3 C2 C3A 25(100) 16_556 16_556
C2E C3 C2 C3A -46(100) 18_666 16_556
C2D C3 C2 C3A -11(100) 18_666 16_556
C2D C3 C2 C3A 25(100) 17_656 16_556
C2D C3 C2 C3A -45(100) 16_556 16_556
C2C C3 C2 C3A 25(100) 18_666 16_556
C2C C3 C2 C3A -46(100) 17_656 16_556
C2C C3 C2 C3A -11(100) 16_556 16_556
C2B C3 C2 C3A -50(100) 2_655 16_556
C2B C3 C2 C3A -46(100) 3_665 16_556
C3A C3 C2 C2B -25(100) 16_556 .
C2E C3 C2 C2B -33(100) 17_656 .
C2E C3 C2 C2B 0.0(4) 16_556 .
C2E C3 C2 C2B -70.5(5) 18_666 .
C2D C3 C2 C2B -36(100) 18_666 .
C2D C3 C2 C2B 0.0(4) 17_656 .
C2D C3 C2 C2B -70.5(5) 16_556 .
C2C C3 C2 C2B 0.0(4) 18_666 .
C2C C3 C2 C2B -70.5(5) 17_656 .
C2C C3 C2 C2B -36(100) 16_556 .
C2B C3 C2 C2B -75(100) 2_655 .
C2B C3 C2 C2B -70.5(6) 3_665 .
C3A C3 C2 C2A -25(100) 16_556 2_655
C2E C3 C2 C2A -33(100) 17_656 2_655
C2E C3 C2 C2A 0.0(4) 16_556 2_655
C2E C3 C2 C2A -70.5(5) 18_666 2_655
C2D C3 C2 C2A -36(100) 18_666 2_655
C2D C3 C2 C2A 0.0(4) 17_656 2_655
C2D C3 C2 C2A -70.5(5) 16_556 2_655
C2C C3 C2 C2A 0.0(4) 18_666 2_655
C2C C3 C2 C2A -70.5(5) 17_656 2_655
C2C C3 C2 C2A -36(100) 16_556 2_655
C2B C3 C2 C2A -75(100) 2_655 2_655
C2B C3 C2 C2A -70.5(5) 3_665 2_655
C3A C3 C2 C2D -25(100) 16_556 17_656
C2E C3 C2 C2D -33(100) 17_656 17_656
C2E C3 C2 C2D 0.0(4) 16_556 17_656
C2E C3 C2 C2D -70.4(4) 18_666 17_656
C2D C3 C2 C2D -36(100) 18_666 17_656
C2D C3 C2 C2D -70.4(6) 16_556 17_656
C2C C3 C2 C2D 0.0(4) 18_666 17_656
C2C C3 C2 C2D -70.4(4) 17_656 17_656
C2C C3 C2 C2D -36(100) 16_556 17_656
C2B C3 C2 C2D -75(100) 2_655 17_656
C2B C3 C2 C2D -70.5(5) 3_665 17_656
C2E C3 N2 C3A -73(17) 17_656 16_556
C2E C3 N2 C3A 47(17) 16_556 16_556
C2E C3 N2 C3A 167(17) 18_666 16_556
C2D C3 N2 C3A -73(17) 18_666 16_556
C2D C3 N2 C3A 47(17) 17_656 16_556
C2D C3 N2 C3A 167(17) 16_556 16_556
C2C C3 N2 C3A 47(17) 18_666 16_556
C2C C3 N2 C3A 167(17) 17_656 16_556
C2C C3 N2 C3A -73(17) 16_556 16_556
C2B C3 N2 C3A -73(17) 2_655 16_556
C2B C3 N2 C3A 167(17) 3_665 16_556
C3A C3 N2 C3A 0(100) 16_556 .
C2E C3 N2 C3A -150(100) 17_656 .
C2E C3 N2 C3A -30(100) 16_556 .
C2E C3 N2 C3A 90(100) 18_666 .
C2D C3 N2 C3A -150(100) 18_666 .
C2D C3 N2 C3A -30(100) 17_656 .
C2D C3 N2 C3A 90(100) 16_556 .
C2C C3 N2 C3A -30(100) 18_666 .
C2C C3 N2 C3A 90(100) 17_656 .
C2C C3 N2 C3A -150(100) 16_556 .
C2B C3 N2 C3A -150(100) 2_655 .
C2B C3 N2 C3A 90(100) 3_665 .
C3A C3 N2 C3 -1(50) 16_556 16_556
C2E C3 N2 C3 -74(35) 17_656 16_556
C2E C3 N2 C3 46(35) 16_556 16_556
C2E C3 N2 C3 166(100) 18_666 16_556
C2D C3 N2 C3 -74(35) 18_666 16_556
C2D C3 N2 C3 46(35) 17_656 16_556
C2D C3 N2 C3 166(100) 16_556 16_556
C2C C3 N2 C3 46(35) 18_666 16_556
C2C C3 N2 C3 166(100) 17_656 16_556
C2C C3 N2 C3 -74(35) 16_556 16_556
C2B C3 N2 C3 -74(35) 2_655 16_556
C2B C3 N2 C3 166(100) 3_665 16_556
C3A C3 N2 C6 13(15) 16_556 .
C2E C3 N2 C6 -60.0 17_656 .
C2E C3 N2 C6 59.998(1) 16_556 .
C2E C3 N2 C6 180.002(1) 18_666 .
C2D C3 N2 C6 -60.0 18_666 .
C2D C3 N2 C6 60.000(1) 17_656 .
C2D C3 N2 C6 180.000(1) 16_556 .
C2C C3 N2 C6 60.0 18_666 .
C2C C3 N2 C6 180.002(1) 17_656 .
C2C C3 N2 C6 -60.0 16_556 .
C2B C3 N2 C6 -60.0 2_655 .
C2B C3 N2 C6 180.000(1) 3_665 .
C3A C3 N2 C6 133(15) 16_556 2_655
C2E C3 N2 C6 60.0 17_656 2_655
C2E C3 N2 C6 179.998(1) 16_556 2_655
C2E C3 N2 C6 -59.998(1) 18_666 2_655
C2D C3 N2 C6 60.0 18_666 2_655
C2D C3 N2 C6 180.0 17_656 2_655
C2D C3 N2 C6 -60.000(1) 16_556 2_655
C2C C3 N2 C6 180.0 18_666 2_655
C2C C3 N2 C6 -59.997(1) 17_656 2_655
C2C C3 N2 C6 60.0 16_556 2_655
C2B C3 N2 C6 60.0 2_655 2_655
C2B C3 N2 C6 -59.999(1) 3_665 2_655
C3A C3 N2 C6 -107(15) 16_556 3_665
C2E C3 N2 C6 180.0 17_656 3_665
C2E C3 N2 C6 -60.003(1) 16_556 3_665
C2E C3 N2 C6 60.001(1) 18_666 3_665
C2D C3 N2 C6 180.0 18_666 3_665
C2D C3 N2 C6 -60.0 17_656 3_665
C2D C3 N2 C6 59.999(1) 16_556 3_665
C2C C3 N2 C6 -60.0 18_666 3_665
C2C C3 N2 C6 60.002(1) 17_656 3_665
C2C C3 N2 C6 180.0 16_556 3_665
C2B C3 N2 C6 180.0 2_655 3_665
C2B C3 N2 C6 60.000(1) 3_665 3_665
C3A C3 N2 C5 133(15) 16_556 3_665
C2E C3 N2 C5 60.0 17_656 3_665
C2E C3 N2 C5 180.0 16_556 3_665
C2E C3 N2 C5 -59.998(1) 18_666 3_665
C2D C3 N2 C5 60.0 18_666 3_665
C2D C3 N2 C5 180.0 17_656 3_665
C2D C3 N2 C5 -60.000(1) 16_556 3_665
C2C C3 N2 C5 179.999(1) 18_666 3_665
C2C C3 N2 C5 -59.997(1) 17_656 3_665
C2C C3 N2 C5 60.0 16_556 3_665
C2B C3 N2 C5 60.0 2_655 3_665
C2B C3 N2 C5 -59.999(1) 3_665 3_665
C3A C3 N2 C5 -107(15) 16_556 .
C2E C3 N2 C5 180.0 17_656 .
C2E C3 N2 C5 -60.0 16_556 .
C2E C3 N2 C5 60.002(2) 18_666 .
C2D C3 N2 C5 180.0 18_666 .
C2D C3 N2 C5 -60.0 17_656 .
C2D C3 N2 C5 60.000(1) 16_556 .
C2C C3 N2 C5 -60.0 18_666 .
C2C C3 N2 C5 60.002(1) 17_656 .
C2C C3 N2 C5 180.0 16_556 .
C2B C3 N2 C5 180.0 2_655 .
C2B C3 N2 C5 60.000(1) 3_665 .
C3A C3 N2 C5 13(15) 16_556 2_655
C2E C3 N2 C5 -60.0 17_656 2_655
C2E C3 N2 C5 59.999(1) 16_556 2_655
C2E C3 N2 C5 180.003(1) 18_666 2_655
C2D C3 N2 C5 -60.0 18_666 2_655
C2D C3 N2 C5 60.0 17_656 2_655
C2D C3 N2 C5 180.001(1) 16_556 2_655
C2C C3 N2 C5 60.0 18_666 2_655
C2C C3 N2 C5 180.0 17_656 2_655
C2C C3 N2 C5 -60.0 16_556 2_655
C2B C3 N2 C5 -60.0 2_655 2_655
C2B C3 N2 C5 180.001(1) 3_665 2_655
C3A C3 N2 C4 133(15) 16_556 .
C2E C3 N2 C4 60.001(1) 17_656 .
C2E C3 N2 C4 179.998(1) 16_556 .
C2E C3 N2 C4 -59.998(1) 18_666 .
C2D C3 N2 C4 60.0 18_666 .
C2D C3 N2 C4 180.000(1) 17_656 .
C2D C3 N2 C4 -60.000(1) 16_556 .
C2C C3 N2 C4 180.0 18_666 .
C2C C3 N2 C4 -59.998(1) 17_656 .
C2C C3 N2 C4 59.999(1) 16_556 .
C2B C3 N2 C4 60.000(1) 2_655 .
C2B C3 N2 C4 -60.000(1) 3_665 .
C3A C3 N2 C4 13(15) 16_556 3_665
C2E C3 N2 C4 -60.0 17_656 3_665
C2E C3 N2 C4 59.998(1) 16_556 3_665
C2E C3 N2 C4 180.002(1) 18_666 3_665
C2D C3 N2 C4 -60.0 18_666 3_665
C2D C3 N2 C4 60.0 17_656 3_665
C2D C3 N2 C4 180.0 16_556 3_665
C2C C3 N2 C4 60.0 18_666 3_665
C2C C3 N2 C4 180.0 17_656 3_665
C2C C3 N2 C4 -60.0 16_556 3_665
C2B C3 N2 C4 -60.0 2_655 3_665
C2B C3 N2 C4 180.000(1) 3_665 3_665
C3A C3 C2A C2B 179(100) 16_556 3_665
C2E C3 C2A C2B -144(100) 17_656 3_665
C2E C3 C2A C2B 146(100) 16_556 3_665
C2E C3 C2A C2B -175(100) 18_666 3_665
C2D C3 C2A C2B -144(100) 18_666 3_665
C2D C3 C2A C2B 146(100) 17_656 3_665
C2D C3 C2A C2B -180(100) 16_556 3_665
C2C C3 C2A C2B 146(100) 18_666 3_665
C2C C3 C2A C2B -174(100) 17_656 3_665
C2C C3 C2A C2B -144(100) 16_556 3_665
C2B C3 C2A C2B -144(100) 2_655 3_665
C3A C3 C2A C2 176(100) 16_556 2_655
C2E C3 C2A C2 -147(100) 17_656 2_655
C2E C3 C2A C2 143(100) 16_556 2_655
C2E C3 C2A C2 -178(100) 18_666 2_655
C2D C3 C2A C2 -147(100) 18_666 2_655
C2D C3 C2A C2 143(100) 17_656 2_655
C2D C3 C2A C2 177(100) 16_556 2_655
C2C C3 C2A C2 143(100) 18_666 2_655
C2C C3 C2A C2 -177(100) 17_656 2_655
C2C C3 C2A C2 -147(100) 16_556 2_655
C2B C3 C2A C2 -147(100) 2_655 2_655
C2B C3 C2A C2 -3(100) 3_665 2_655
C3A C3 C2A C2D -1(100) 16_556 16_556
C2E C3 C2A C2D 36(100) 17_656 16_556
C2E C3 C2A C2D -34(100) 16_556 16_556
C2E C3 C2A C2D 5(100) 18_666 16_556
C2D C3 C2A C2D 36(100) 18_666 16_556
C2D C3 C2A C2D -34(100) 17_656 16_556
C2C C3 C2A C2D -34(100) 18_666 16_556
C2C C3 C2A C2D 5(100) 17_656 16_556
C2C C3 C2A C2D 36(100) 16_556 16_556
C2B C3 C2A C2D 36(100) 2_655 16_556
C2B C3 C2A C2D 180(100) 3_665 16_556
C3A C3 C2A C2C -7(100) 16_556 17_656
C2E C3 C2A C2C 31(100) 17_656 17_656
C2E C3 C2A C2C -40(100) 16_556 17_656
C2E C3 C2A C2C -1(100) 18_666 17_656
C2D C3 C2A C2C 31(100) 18_666 17_656
C2D C3 C2A C2C -40(100) 17_656 17_656
C2D C3 C2A C2C -5(100) 16_556 17_656
C2C C3 C2A C2C -40(100) 18_666 17_656
C2C C3 C2A C2C 31(100) 16_556 17_656
C2B C3 C2A C2C 31(100) 2_655 17_656
C2B C3 C2A C2C 174(100) 3_665 17_656
C3A C3 C2A C2E -6(100) 16_556 18_666
C2E C3 C2A C2E 31(100) 17_656 18_666
C2E C3 C2A C2E -39(100) 16_556 18_666
C2D C3 C2A C2E 31(100) 18_666 18_666
C2D C3 C2A C2E -39(100) 17_656 18_666
C2D C3 C2A C2E -5(100) 16_556 18_666
C2C C3 C2A C2E -39(100) 18_666 18_666
C2C C3 C2A C2E 1(100) 17_656 18_666
C2C C3 C2A C2E 31(100) 16_556 18_666
C2B C3 C2A C2E 31(100) 2_655 18_666
C2B C3 C2A C2E 175(100) 3_665 18_666
C3A C3 C2A Cl1 -2(100) 16_556 16_556
C2E C3 C2A Cl1 35.2(3) 17_656 16_556
C2E C3 C2A Cl1 -35.2(3) 16_556 16_556
C2E C3 C2A Cl1 4(100) 18_666 16_556
C2D C3 C2A Cl1 35.2(3) 18_666 16_556
C2D C3 C2A Cl1 -35.2(3) 17_656 16_556
C2D C3 C2A Cl1 -1(100) 16_556 16_556
C2C C3 C2A Cl1 -35.2(3) 18_666 16_556
C2C C3 C2A Cl1 5(100) 17_656 16_556
C2C C3 C2A Cl1 35.2(3) 16_556 16_556
C2B C3 C2A Cl1 35.2(3) 2_655 16_556
C2B C3 C2A Cl1 179(100) 3_665 16_556
C3A C3 C2A Cl1A -2(100) 16_556 .
C2E C3 C2A Cl1A 35.2(3) 17_656 .
C2E C3 C2A Cl1A -35.2(3) 16_556 .
C2E C3 C2A Cl1A 4(100) 18_666 .
C2D C3 C2A Cl1A 35.2(3) 18_666 .
C2D C3 C2A Cl1A -35.2(3) 17_656 .
C2D C3 C2A Cl1A -1(100) 16_556 .
C2C C3 C2A Cl1A -35.2(3) 18_666 .
C2C C3 C2A Cl1A 5(100) 17_656 .
C2C C3 C2A Cl1A 35.2(3) 16_556 .
C2B C3 C2A Cl1A 35.2(3) 2_655 .
C2B C3 C2A Cl1A 179(100) 3_665 .
C2E C3 C2A C3A 37(100) 17_656 16_556
C2E C3 C2A C3A -33(100) 16_556 16_556
C2E C3 C2A C3A 6(100) 18_666 16_556
C2D C3 C2A C3A 37(100) 18_666 16_556
C2D C3 C2A C3A -33(100) 17_656 16_556
C2D C3 C2A C3A 1(100) 16_556 16_556
C2C C3 C2A C3A -33(100) 18_666 16_556
C2C C3 C2A C3A 7(100) 17_656 16_556
C2C C3 C2A C3A 37(100) 16_556 16_556
C2B C3 C2A C3A 37(100) 2_655 16_556
C2B C3 C2A C3A -179(100) 3_665 16_556
C3A C3 C2A C2A -37(100) 16_556 3_665
C2E C3 C2A C2A 0.0(4) 17_656 3_665
C2E C3 C2A C2A -70.5(3) 16_556 3_665
C2E C3 C2A C2A -31(100) 18_666 3_665
C2D C3 C2A C2A 0.0(4) 18_666 3_665
C2D C3 C2A C2A -70.5(3) 17_656 3_665
C2D C3 C2A C2A -36(100) 16_556 3_665
C2C C3 C2A C2A -70.5(3) 18_666 3_665
C2C C3 C2A C2A -31(100) 17_656 3_665
C2C C3 C2A C2A 0.0(4) 16_556 3_665
C2B C3 C2A C2A 0.0(4) 2_655 3_665
C2B C3 C2A C2A 144(100) 3_665 3_665
C3A C3 C2A C2B -37(100) 16_556 2_655
C2E C3 C2A C2B 0.0(4) 17_656 2_655
C2E C3 C2A C2B -70.5(5) 16_556 2_655
C2E C3 C2A C2B -31(100) 18_666 2_655
C2D C3 C2A C2B 0.0(4) 18_666 2_655
C2D C3 C2A C2B -70.5(5) 17_656 2_655
C2D C3 C2A C2B -36(100) 16_556 2_655
C2C C3 C2A C2B -70.5(5) 18_666 2_655
C2C C3 C2A C2B -31(100) 17_656 2_655
C2C C3 C2A C2B 0.0(4) 16_556 2_655
C2B C3 C2A C2B 144(100) 3_665 2_655
C3A C3 C2A C2D -37(100) 16_556 18_666
C2E C3 C2A C2D 0.0(4) 17_656 18_666
C2E C3 C2A C2D -70.4(4) 16_556 18_666
C2E C3 C2A C2D -31(100) 18_666 18_666
C2D C3 C2A C2D -70.4(6) 17_656 18_666
C2D C3 C2A C2D -36(100) 16_556 18_666
C2C C3 C2A C2D -70.4(4) 18_666 18_666
C2C C3 C2A C2D -31(100) 17_656 18_666
C2C C3 C2A C2D 0.0(4) 16_556 18_666
C2B C3 C2A C2D 0.0(4) 2_655 18_666
C2B C3 C2A C2D 144(100) 3_665 18_666
C3A C3 C2B C2A -12(100) 16_556 2_655
C2E C3 C2B C2A -39(100) 17_656 2_655
C2E C3 C2B C2A -7(100) 16_556 2_655
C2E C3 C2B C2A 32(100) 18_666 2_655
C2D C3 C2B C2A -39(100) 18_666 2_655
C2D C3 C2B C2A -3(100) 17_656 2_655
C2D C3 C2B C2A 32(100) 16_556 2_655
C2C C3 C2B C2A -6(100) 18_666 2_655
C2C C3 C2B C2A 32(100) 17_656 2_655
C2C C3 C2B C2A -39(100) 16_556 2_655
C2B C3 C2B C2A -39(100) 2_655 2_655
C2B C3 C2B C2A 32(100) 3_665 2_655
C3A C3 C2B C2 -169(100) 16_556 3_665
C2E C3 C2B C2 164(100) 17_656 3_665
C2E C3 C2B C2 -164(100) 16_556 3_665
C2E C3 C2B C2 -125(100) 18_666 3_665
C2D C3 C2B C2 164(100) 18_666 3_665
C2D C3 C2B C2 -160(100) 17_656 3_665
C2D C3 C2B C2 -125(100) 16_556 3_665
C2C C3 C2B C2 -163(100) 18_666 3_665
C2C C3 C2B C2 -125(100) 17_656 3_665
C2C C3 C2B C2 164(100) 16_556 3_665
C2B C3 C2B C2 164(100) 2_655 3_665
C2B C3 C2B C2 -125(100) 3_665 3_665
C3A C3 C2B C2D -9(100) 16_556 17_656
C2E C3 C2B C2D -36(100) 17_656 17_656
C2E C3 C2B C2D -4(100) 16_556 17_656
C2E C3 C2B C2D 35(100) 18_666 17_656
C2D C3 C2B C2D -36(100) 18_666 17_656
C2D C3 C2B C2D 35(100) 16_556 17_656
C2C C3 C2B C2D -3(100) 18_666 17_656
C2C C3 C2B C2D 35(100) 17_656 17_656
C2C C3 C2B C2D -36(100) 16_556 17_656
C2B C3 C2B C2D -36(100) 2_655 17_656
C2B C3 C2B C2D 35(100) 3_665 17_656
C3A C3 C2B C2E -5(100) 16_556 16_556
C2E C3 C2B C2E -32(100) 17_656 16_556
C2E C3 C2B C2E 39(100) 18_666 16_556
C2D C3 C2B C2E -32(100) 18_666 16_556
C2D C3 C2B C2E 4(100) 17_656 16_556
C2D C3 C2B C2E 39(100) 16_556 16_556
C2C C3 C2B C2E 1(100) 18_666 16_556
C2C C3 C2B C2E 39(100) 17_656 16_556
C2C C3 C2B C2E -32(100) 16_556 16_556
C2B C3 C2B C2E -32(100) 2_655 16_556
C2B C3 C2B C2E 39(100) 3_665 16_556
C3A C3 C2B C2C -6(100) 16_556 18_666
C2E C3 C2B C2C -33(100) 17_656 18_666
C2E C3 C2B C2C -1(100) 16_556 18_666
C2E C3 C2B C2C 38(100) 18_666 18_666
C2D C3 C2B C2C -33(100) 18_666 18_666
C2D C3 C2B C2C 3(100) 17_656 18_666
C2D C3 C2B C2C 38(100) 16_556 18_666
C2C C3 C2B C2C 38(100) 17_656 18_666
C2C C3 C2B C2C -33(100) 16_556 18_666
C2B C3 C2B C2C -33(100) 2_655 18_666
C2B C3 C2B C2C 38(100) 3_665 18_666
C3A C3 C2B Cl1 -8(100) 16_556 16_556
C2E C3 C2B Cl1 -35.2(3) 17_656 16_556
C2E C3 C2B Cl1 -4(100) 16_556 16_556
C2E C3 C2B Cl1 35.2(3) 18_666 16_556
C2D C3 C2B Cl1 -35.2(3) 18_666 16_556
C2D C3 C2B Cl1 1(100) 17_656 16_556
C2D C3 C2B Cl1 35.2(3) 16_556 16_556
C2C C3 C2B Cl1 -3(100) 18_666 16_556
C2C C3 C2B Cl1 35.2(3) 17_656 16_556
C2C C3 C2B Cl1 -35.2(3) 16_556 16_556
C2B C3 C2B Cl1 -35.24(13) 2_655 16_556
C2B C3 C2B Cl1 35.24(13) 3_665 16_556
C3A C3 C2B Cl1A -8(100) 16_556 .
C2E C3 C2B Cl1A -35.2(3) 17_656 .
C2E C3 C2B Cl1A -4(100) 16_556 .
C2E C3 C2B Cl1A 35.2(3) 18_666 .
C2D C3 C2B Cl1A -35.2(3) 18_666 .
C2D C3 C2B Cl1A 1(100) 17_656 .
C2D C3 C2B Cl1A 35.2(3) 16_556 .
C2C C3 C2B Cl1A -3(100) 18_666 .
C2C C3 C2B Cl1A 35.2(3) 17_656 .
C2C C3 C2B Cl1A -35.2(3) 16_556 .
C2B C3 C2B Cl1A -35.24(13) 2_655 .
C2B C3 C2B Cl1A 35.24(13) 3_665 .
C2E C3 C2B C3A -27(100) 17_656 16_556
C2E C3 C2B C3A 5(100) 16_556 16_556
C2E C3 C2B C3A 44(100) 18_666 16_556
C2D C3 C2B C3A -27(100) 18_666 16_556
C2D C3 C2B C3A 9(100) 17_656 16_556
C2D C3 C2B C3A 44(100) 16_556 16_556
C2C C3 C2B C3A 6(100) 18_666 16_556
C2C C3 C2B C3A 44(100) 17_656 16_556
C2C C3 C2B C3A -27(100) 16_556 16_556
C2B C3 C2B C3A -27(100) 2_655 16_556
C2B C3 C2B C3A 44(100) 3_665 16_556
C3A C3 C2B C2B 27(100) 16_556 2_655
C2E C3 C2B C2B 0.0(4) 17_656 2_655
C2E C3 C2B C2B 32(100) 16_556 2_655
C2E C3 C2B C2B 70.5(3) 18_666 2_655
C2D C3 C2B C2B 0.0(4) 18_666 2_655
C2D C3 C2B C2B 36(100) 17_656 2_655
C2D C3 C2B C2B 70.5(3) 16_556 2_655
C2C C3 C2B C2B 33(100) 18_666 2_655
C2C C3 C2B C2B 70.5(3) 17_656 2_655
C2C C3 C2B C2B 0.0(4) 16_556 2_655
C2B C3 C2B C2B 70.5(3) 3_665 2_655
C3A C3 C2B C2A 27(100) 16_556 3_665
C2E C3 C2B C2A 0.0(4) 17_656 3_665
C2E C3 C2B C2A 32(100) 16_556 3_665
C2E C3 C2B C2A 70.5(5) 18_666 3_665
C2D C3 C2B C2A 0.0(4) 18_666 3_665
C2D C3 C2B C2A 36(100) 17_656 3_665
C2D C3 C2B C2A 70.5(5) 16_556 3_665
C2C C3 C2B C2A 33(100) 18_666 3_665
C2C C3 C2B C2A 70.5(5) 17_656 3_665
C2C C3 C2B C2A 0.0(4) 16_556 3_665
C2B C3 C2B C2A 0.0(4) 2_655 3_665
C2B C3 C2B C2A 70.5(3) 3_665 3_665
C3A C3 C2B C2D 27(100) 16_556 18_666
C2E C3 C2B C2D 0.0(4) 17_656 18_666
C2E C3 C2B C2D 32(100) 16_556 18_666
C2E C3 C2B C2D 70.4(4) 18_666 18_666
C2D C3 C2B C2D 36(100) 17_656 18_666
C2D C3 C2B C2D 70.4(6) 16_556 18_666
C2C C3 C2B C2D 33(100) 18_666 18_666
C2C C3 C2B C2D 70.4(4) 17_656 18_666
C2C C3 C2B C2D 0.0(4) 16_556 18_666
C2B C3 C2B C2D 0.0(4) 2_655 18_666
C2B C3 C2B C2D 70.5(3) 3_665 18_666
C3A N2 C3A C3 1(49) 16_556 16_556
C3 N2 C3A C3 0(100) . 16_556
C6 N2 C3A C3 -13(33) . 16_556
C6 N2 C3A C3 -133(33) 2_655 16_556
C6 N2 C3A C3 107(33) 3_665 16_556
C5 N2 C3A C3 -133(33) 3_665 16_556
C5 N2 C3A C3 107(33) . 16_556
C5 N2 C3A C3 -13(33) 2_655 16_556
C4 N2 C3A C3 -133(33) . 16_556
C4 N2 C3A C3 -13(33) 3_665 16_556
C3A N2 C3A C2E 74(38) 16_556 2_655
C3 N2 C3A C2E 150(100) . 2_655
C3 N2 C3A C2E 73(20) 16_556 2_655
C6 N2 C3A C2E 59.999(4) . 2_655
C6 N2 C3A C2E -60.002(4) 2_655 2_655
C6 N2 C3A C2E 179.999(4) 3_665 2_655
C5 N2 C3A C2E -60.002(4) 3_665 2_655
C5 N2 C3A C2E 179.999(4) . 2_655
C5 N2 C3A C2E 59.997(4) 2_655 2_655
C4 N2 C3A C2E -60.001(4) . 2_655
C4 N2 C3A C2E 59.998(4) 3_665 2_655
C3A N2 C3A C2E -166(100) 16_556 3_665
C3 N2 C3A C2E -90(100) . 3_665
C3 N2 C3A C2E -167(20) 16_556 3_665
C6 N2 C3A C2E 179.998(3) . 3_665
C6 N2 C3A C2E 59.998(3) 2_655 3_665
C6 N2 C3A C2E -60.001(3) 3_665 3_665
C5 N2 C3A C2E 59.998(3) 3_665 3_665
C5 N2 C3A C2E -60.002(3) . 3_665
C5 N2 C3A C2E 179.997(3) 2_655 3_665
C4 N2 C3A C2E 59.998(3) . 3_665
C4 N2 C3A C2E 179.998(3) 3_665 3_665
C3A N2 C3A C2D 74(38) 16_556 3_665
C3 N2 C3A C2D 150(100) . 3_665
C3 N2 C3A C2D 73(20) 16_556 3_665
C6 N2 C3A C2D 60.001(4) . 3_665
C6 N2 C3A C2D -59.999(4) 2_655 3_665
C6 N2 C3A C2D 180.001(4) 3_665 3_665
C5 N2 C3A C2D -60.000(4) 3_665 3_665
C5 N2 C3A C2D 180.001(4) . 3_665
C5 N2 C3A C2D 60.000(4) 2_655 3_665
C4 N2 C3A C2D -59.999(4) . 3_665
C4 N2 C3A C2D 60.001(4) 3_665 3_665
C3A N2 C3A C2E -46(38) 16_556 .
C3 N2 C3A C2E 30(100) . .
C3 N2 C3A C2E -47(20) 16_556 .
C6 N2 C3A C2E -60.000(2) . .
C6 N2 C3A C2E 180.000(1) 2_655 .
C6 N2 C3A C2E 60.000(1) 3_665 .
C5 N2 C3A C2E 180.000(1) 3_665 .
C5 N2 C3A C2E 60.000(1) . .
C5 N2 C3A C2E -60.001(2) 2_655 .
C4 N2 C3A C2E 180.000(1) . .
C4 N2 C3A C2E -60.000(2) 3_665 .
C3A N2 C3A C2D -46(38) 16_556 2_655
C3 N2 C3A C2D 30(100) . 2_655
C3 N2 C3A C2D -47(20) 16_556 2_655
C6 N2 C3A C2D -60.000(2) . 2_655
C6 N2 C3A C2D 179.999(2) 2_655 2_655
C6 N2 C3A C2D 60.000(1) 3_665 2_655
C5 N2 C3A C2D 179.999(1) 3_665 2_655
C5 N2 C3A C2D 60.000(1) . 2_655
C5 N2 C3A C2D -60.002(2) 2_655 2_655
C4 N2 C3A C2D 180.000(2) . 2_655
C4 N2 C3A C2D -60.001(2) 3_665 2_655
C3A N2 C3A C2D -166(100) 16_556 .
C3 N2 C3A C2D -90(100) . .
C3 N2 C3A C2D -167(20) 16_556 .
C6 N2 C3A C2D 180.000(3) . .
C6 N2 C3A C2D 60.000(3) 2_655 .
C6 N2 C3A C2D -60.000(3) 3_665 .
C5 N2 C3A C2D 60.000(3) 3_665 .
C5 N2 C3A C2D -60.000(3) . .
C5 N2 C3A C2D 179.999(3) 2_655 .
C4 N2 C3A C2D 60.000(3) . .
C4 N2 C3A C2D 180.000(3) 3_665 .
C3A N2 C3A C2C 74(38) 16_556 .
C3 N2 C3A C2C 150(100) . .
C3 N2 C3A C2C 73(20) 16_556 .
C6 N2 C3A C2C 60.000(4) . .
C6 N2 C3A C2C -60.000(4) 2_655 .
C6 N2 C3A C2C 180.000(4) 3_665 .
C5 N2 C3A C2C -60.000(4) 3_665 .
C5 N2 C3A C2C 180.000(4) . .
C5 N2 C3A C2C 59.999(4) 2_655 .
C4 N2 C3A C2C -60.000(4) . .
C4 N2 C3A C2C 60.000(4) 3_665 .
C3A N2 C3A C2C -46(38) 16_556 3_665
C3 N2 C3A C2C 30(100) . 3_665
C3 N2 C3A C2C -47(20) 16_556 3_665
C6 N2 C3A C2C -59.998(2) . 3_665
C6 N2 C3A C2C 180.001(2) 2_655 3_665
C6 N2 C3A C2C 60.002(1) 3_665 3_665
C5 N2 C3A C2C 180.001(2) 3_665 3_665
C5 N2 C3A C2C 60.002(1) . 3_665
C5 N2 C3A C2C -60.000(2) 2_655 3_665
C4 N2 C3A C2C 180.002(2) . 3_665
C4 N2 C3A C2C -59.998(2) 3_665 3_665
C3A N2 C3A C2C -166(100) 16_556 2_655
C3 N2 C3A C2C -90(100) . 2_655
C3 N2 C3A C2C -167(20) 16_556 2_655
C6 N2 C3A C2C 179.998(3) . 2_655
C6 N2 C3A C2C 59.997(3) 2_655 2_655
C6 N2 C3A C2C -60.002(3) 3_665 2_655
C5 N2 C3A C2C 59.997(3) 3_665 2_655
C5 N2 C3A C2C -60.002(3) . 2_655
C5 N2 C3A C2C 179.996(3) 2_655 2_655
C4 N2 C3A C2C 59.998(3) . 2_655
C4 N2 C3A C2C 179.998(3) 3_665 2_655
C3A N2 C3A C2B 74(38) 16_556 17_656
C3 N2 C3A C2B 150(100) . 17_656
C3 N2 C3A C2B 73(20) 16_556 17_656
C6 N2 C3A C2B 60.000(4) . 17_656
C6 N2 C3A C2B -60.000(4) 2_655 17_656
C6 N2 C3A C2B 180.001(4) 3_665 17_656
C5 N2 C3A C2B -60.000(4) 3_665 17_656
C5 N2 C3A C2B 180.000(4) . 17_656
C5 N2 C3A C2B 59.999(4) 2_655 17_656
C4 N2 C3A C2B -60.000(4) . 17_656
C4 N2 C3A C2B 60.000(4) 3_665 17_656
C3 C3A C2C C2E -37(100) 16_556 2_655
C2E C3A C2C C2E 169(100) 3_665 2_655
C2D C3A C2C C2E 140(100) 3_665 2_655
C2E C3A C2C C2E 99(100) . 2_655
C2D C3A C2C C2E 99(100) 2_655 2_655
C2D C3A C2C C2E 169(100) . 2_655
N2 C3A C2C C2E -46(100) . 2_655
C2C C3A C2C C2E 99(100) 3_665 2_655
C2C C3A C2C C2E 169(100) 2_655 2_655
C2B C3A C2C C2E -46(100) 17_656 2_655
C3 C3A C2C C2D -177(100) 16_556 3_665
C2E C3A C2C C2D -140(100) 2_655 3_665
C2E C3A C2C C2D 29(100) 3_665 3_665
C2E C3A C2C C2D -41(100) . 3_665
C2D C3A C2C C2D -41(100) 2_655 3_665
C2D C3A C2C C2D 29(100) . 3_665
N2 C3A C2C C2D 174(100) . 3_665
C2C C3A C2C C2D -41(100) 3_665 3_665
C2C C3A C2C C2D 29(100) 2_655 3_665
C2B C3A C2C C2D 174(100) 17_656 3_665
C3 C3A C2C C2B 9(100) 16_556 17_656
C2E C3A C2C C2B 46(100) 2_655 17_656
C2E C3A C2C C2B -144(100) 3_665 17_656
C2D C3A C2C C2B -174(100) 3_665 17_656
C2E C3A C2C C2B 145(100) . 17_656
C2D C3A C2C C2B 145(100) 2_655 17_656
C2D C3A C2C C2B -144(100) . 17_656
N2 C3A C2C C2B 1(100) . 17_656
C2C C3A C2C C2B 145(100) 3_665 17_656
C2C C3A C2C C2B -144(100) 2_655 17_656
C3 C3A C2C C2A 10(100) 16_556 18_666
C2E C3A C2C C2A 48(100) 2_655 18_666
C2E C3A C2C C2A -143(100) 3_665 18_666
C2D C3A C2C C2A -172(100) 3_665 18_666
C2E C3A C2C C2A 147(100) . 18_666
C2D C3A C2C C2A 147(100) 2_655 18_666
C2D C3A C2C C2A -143(100) . 18_666
N2 C3A C2C C2A 2(100) . 18_666
C2C C3A C2C C2A 147(100) 3_665 18_666
C2C C3A C2C C2A -143(100) 2_655 18_666
C2B C3A C2C C2A 1(100) 17_656 18_666
C3 C3A C2C C2 10(100) 16_556 16_556
C2E C3A C2C C2 47(100) 2_655 16_556
C2E C3A C2C C2 -144(100) 3_665 16_556
C2D C3A C2C C2 -173(100) 3_665 16_556
C2E C3A C2C C2 146(100) . 16_556
C2D C3A C2C C2 146(100) 2_655 16_556
C2D C3A C2C C2 -144(100) . 16_556
N2 C3A C2C C2 1(100) . 16_556
C2C C3A C2C C2 146(100) 3_665 16_556
C2C C3A C2C C2 -144(100) 2_655 16_556
C2B C3A C2C C2 1(100) 17_656 16_556
C3 C3A C2C Cl1 -171(100) 16_556 .
C2E C3A C2C Cl1 -134(100) 2_655 .
C2E C3A C2C Cl1 35.2(3) 3_665 .
C2D C3A C2C Cl1 6(100) 3_665 .
C2E C3A C2C Cl1 -35.2(3) . .
C2D C3A C2C Cl1 -35.2(3) 2_655 .
C2D C3A C2C Cl1 35.2(3) . .
N2 C3A C2C Cl1 180.000(4) . .
C2C C3A C2C Cl1 -35.23(13) 3_665 .
C2C C3A C2C Cl1 35.24(13) 2_655 .
C2B C3A C2C Cl1 179(100) 17_656 .
C3 C3A C2C Cl1A -171(100) 16_556 16_556
C2E C3A C2C Cl1A -134(100) 2_655 16_556
C2E C3A C2C Cl1A 35.2(3) 3_665 16_556
C2D C3A C2C Cl1A 6(100) 3_665 16_556
C2E C3A C2C Cl1A -35.2(3) . 16_556
C2D C3A C2C Cl1A -35.2(3) 2_655 16_556
C2D C3A C2C Cl1A 35.2(3) . 16_556
N2 C3A C2C Cl1A 180.001(4) . 16_556
C2C C3A C2C Cl1A -35.23(13) 3_665 16_556
C2C C3A C2C Cl1A 35.24(13) 2_655 16_556
C2B C3A C2C Cl1A 179(100) 17_656 16_556
C2E C3A C2C C3 37(100) 2_655 16_556
C2E C3A C2C C3 -153(100) 3_665 16_556
C2D C3A C2C C3 177(100) 3_665 16_556
C2E C3A C2C C3 136(100) . 16_556
C2D C3A C2C C3 136(100) 2_655 16_556
C2D C3A C2C C3 -153(100) . 16_556
N2 C3A C2C C3 -9(100) . 16_556
C2C C3A C2C C3 136(100) 3_665 16_556
C2C C3A C2C C3 -153(100) 2_655 16_556
C2B C3A C2C C3 -9(100) 17_656 16_556
C3 C3A C2C C2D -136(100) 16_556 2_655
C2E C3A C2C C2D -99(100) 2_655 2_655
C2E C3A C2C C2D 70.5(5) 3_665 2_655
C2D C3A C2C C2D 41(100) 3_665 2_655
C2E C3A C2C C2D 0.0(4) . 2_655
C2D C3A C2C C2D 70.5(6) . 2_655
N2 C3A C2C C2D -144.8(3) . 2_655
C2C C3A C2C C2D 0.0(4) 3_665 2_655
C2C C3A C2C C2D 70.5(3) 2_655 2_655
C2B C3A C2C C2D -145(100) 17_656 2_655
C3 C3A C2C C2B -136(100) 16_556 16_556
C2E C3A C2C C2B -99(100) 2_655 16_556
C2E C3A C2C C2B 70.5(5) 3_665 16_556
C2D C3A C2C C2B 41(100) 3_665 16_556
C2E C3A C2C C2B 0.0(4) . 16_556
C2D C3A C2C C2B 0.0(4) 2_655 16_556
C2D C3A C2C C2B 70.5(5) . 16_556
N2 C3A C2C C2B -144.8(3) . 16_556
C2C C3A C2C C2B 0.0(4) 3_665 16_556
C2C C3A C2C C2B 70.5(3) 2_655 16_556
C2B C3A C2C C2B -145(100) 17_656 16_556
C3 C3A C2C C2A -136(100) 16_556 17_656
C2E C3A C2C C2A -99(100) 2_655 17_656
C2E C3A C2C C2A 70.5(5) 3_665 17_656
C2D C3A C2C C2A 41(100) 3_665 17_656
C2E C3A C2C C2A 0.0(4) . 17_656
C2D C3A C2C C2A 0.0(4) 2_655 17_656
C2D C3A C2C C2A 70.5(5) . 17_656
N2 C3A C2C C2A -144.8(3) . 17_656
C2C C3A C2C C2A 0.0(4) 3_665 17_656
C2C C3A C2C C2A 70.5(3) 2_655 17_656
C2B C3A C2C C2A -145(100) 17_656 17_656
C3 C3A C2D C2E -13(100) 16_556 3_665
C2E C3A C2D C2E 134(100) 2_655 3_665
C2D C3A C2D C2E 134(100) 3_665 3_665
C2E C3A C2D C2E -156(100) . 3_665
C2D C3A C2D C2E -156(100) 2_655 3_665
N2 C3A C2D C2E -11(100) . 3_665
C2C C3A C2D C2E 134(100) . 3_665
C2C C3A C2D C2E -156(100) 3_665 3_665
C2C C3A C2D C2E 13(100) 2_655 3_665
C2B C3A C2D C2E 134(100) 17_656 3_665
C3 C3A C2D C2C -27(100) 16_556 2_655
C2E C3A C2D C2C 121(100) 2_655 2_655
C2E C3A C2D C2C -13(100) 3_665 2_655
C2D C3A C2D C2C 121(100) 3_665 2_655
C2E C3A C2D C2C -169(100) . 2_655
C2D C3A C2D C2C -169(100) 2_655 2_655
N2 C3A C2D C2C -24(100) . 2_655
C2C C3A C2D C2C 121(100) . 2_655
C2C C3A C2D C2C -169(100) 3_665 2_655
C2B C3A C2D C2C 121(100) 17_656 2_655
C3 C3A C2D C2B -3(100) 16_556 18_666
C2E C3A C2D C2B 145(100) 2_655 18_666
C2E C3A C2D C2B 11(100) 3_665 18_666
C2D C3A C2D C2B 145(100) 3_665 18_666
C2E C3A C2D C2B -145(100) . 18_666
C2D C3A C2D C2B -145(100) 2_655 18_666
N2 C3A C2D C2B 0(100) . 18_666
C2C C3A C2D C2B 145(100) . 18_666
C2C C3A C2D C2B -145(100) 3_665 18_666
C2C C3A C2D C2B 24(100) 2_655 18_666
C2B C3A C2D C2B 145(100) 17_656 18_666
C3 C3A C2D C2A -2(100) 16_556 16_556
C2E C3A C2D C2A 145(100) 2_655 16_556
C2E C3A C2D C2A 12(100) 3_665 16_556
C2D C3A C2D C2A 145(100) 3_665 16_556
C2E C3A C2D C2A -144(100) . 16_556
C2D C3A C2D C2A -144(100) 2_655 16_556
N2 C3A C2D C2A 1(100) . 16_556
C2C C3A C2D C2A 145(100) . 16_556
C2C C3A C2D C2A -144(100) 3_665 16_556
C2C C3A C2D C2A 25(100) 2_655 16_556
C2B C3A C2D C2A 145(100) 17_656 16_556
C3 C3A C2D C2 -2(100) 16_556 17_656
C2E C3A C2D C2 145(100) 2_655 17_656
C2E C3A C2D C2 11(100) 3_665 17_656
C2D C3A C2D C2 145(100) 3_665 17_656
C2E C3A C2D C2 -144(100) . 17_656
C2D C3A C2D C2 -144(100) 2_655 17_656
N2 C3A C2D C2 0(100) . 17_656
C2C C3A C2D C2 145(100) . 17_656
C2C C3A C2D C2 -144(100) 3_665 17_656
C2C C3A C2D C2 25(100) 2_655 17_656
C2B C3A C2D C2 145(100) 17_656 17_656
C3 C3A C2D Cl1 178(100) 16_556 .
C2E C3A C2D Cl1 -35.2(3) 2_655 .
C2E C3A C2D Cl1 -169(100) 3_665 .
C2D C3A C2D Cl1 -35.23(13) 3_665 .
C2E C3A C2D Cl1 35.2(3) . .
C2D C3A C2D Cl1 35.23(13) 2_655 .
C2C C3A C2D Cl1 -35.2(3) . .
C2C C3A C2D Cl1 35.2(3) 3_665 .
C2C C3A C2D Cl1 -156(100) 2_655 .
C2B C3A C2D Cl1 -35.2(3) 17_656 .
C3 C3A C2D Cl1A 178(100) 16_556 16_556
C2E C3A C2D Cl1A -35.2(3) 2_655 16_556
C2E C3A C2D Cl1A -169(100) 3_665 16_556
C2D C3A C2D Cl1A -35.23(13) 3_665 16_556
C2E C3A C2D Cl1A 35.2(3) . 16_556
C2D C3A C2D Cl1A 35.23(13) 2_655 16_556
C2C C3A C2D Cl1A -35.2(3) . 16_556
C2C C3A C2D Cl1A 35.2(3) 3_665 16_556
C2C C3A C2D Cl1A -156(100) 2_655 16_556
C2B C3A C2D Cl1A -35.2(3) 17_656 16_556
C2E C3A C2D C3 147(100) 2_655 16_556
C2E C3A C2D C3 13(100) 3_665 16_556
C2D C3A C2D C3 147(100) 3_665 16_556
C2E C3A C2D C3 -142(100) . 16_556
C2D C3A C2D C3 -142(100) 2_655 16_556
N2 C3A C2D C3 2(100) . 16_556
C2C C3A C2D C3 147(100) . 16_556
C2C C3A C2D C3 -142(100) 3_665 16_556
C2C C3A C2D C3 27(100) 2_655 16_556
C2B C3A C2D C3 147(100) 17_656 16_556
C3 C3A C2D C2D -147(100) 16_556 3_665
C2E C3A C2D C2D 0.0(4) 2_655 3_665
C2E C3A C2D C2D -134(100) 3_665 3_665
C2E C3A C2D C2D 70.5(3) . 3_665
C2D C3A C2D C2D 70.5(3) 2_655 3_665
N2 C3A C2D C2D -144.77(13) . 3_665
C2C C3A C2D C2D 0.0(4) . 3_665
C2C C3A C2D C2D 70.5(3) 3_665 3_665
C2C C3A C2D C2D -121(100) 2_655 3_665
C2B C3A C2D C2D 0.0(4) 17_656 3_665
C3 C3A C2D C2B -147(100) 16_556 17_656
C2E C3A C2D C2B 0.0(4) 2_655 17_656
C2E C3A C2D C2B -134(100) 3_665 17_656
C2D C3A C2D C2B 0.0(4) 3_665 17_656
C2E C3A C2D C2B 70.5(5) . 17_656
C2D C3A C2D C2B 70.5(3) 2_655 17_656
N2 C3A C2D C2B -144.8(3) . 17_656
C2C C3A C2D C2B 0.0(4) . 17_656
C2C C3A C2D C2B 70.5(5) 3_665 17_656
C2C C3A C2D C2B -121(100) 2_655 17_656
C3 C3A C2D C2A -147(100) 16_556 18_666
C2E C3A C2D C2A 0.0(4) 2_655 18_666
C2E C3A C2D C2A -134(100) 3_665 18_666
C2D C3A C2D C2A 0.0(4) 3_665 18_666
C2E C3A C2D C2A 70.5(5) . 18_666
C2D C3A C2D C2A 70.5(3) 2_655 18_666
N2 C3A C2D C2A -144.8(3) . 18_666
C2C C3A C2D C2A 0.0(4) . 18_666
C2C C3A C2D C2A 70.5(5) 3_665 18_666
C2C C3A C2D C2A -121(100) 2_655 18_666
C2B C3A C2D C2A 0.0(4) 17_656 18_666
C3 C3A C2E C2D 177(100) 16_556 2_655
C2E C3A C2E C2D 38(100) 2_655 2_655
C2E C3A C2E C2D -32(100) 3_665 2_655
C2D C3A C2E C2D 38(100) 3_665 2_655
C2D C3A C2E C2D -32(100) . 2_655
N2 C3A C2E C2D -177(100) . 2_655
C2C C3A C2E C2D 38(100) . 2_655
C2C C3A C2E C2D 30(100) 3_665 2_655
C2C C3A C2E C2D -32(100) 2_655 2_655
C2B C3A C2E C2D 38(100) 17_656 2_655
C3 C3A C2E C2C 146(100) 16_556 3_665
C2E C3A C2E C2C 8(100) 2_655 3_665
C2E C3A C2E C2C -63(100) 3_665 3_665
C2D C3A C2E C2C 8(100) 3_665 3_665
C2D C3A C2E C2C -30(100) 2_655 3_665
C2D C3A C2E C2C -63(100) . 3_665
N2 C3A C2E C2C 152(100) . 3_665
C2C C3A C2E C2C 8(100) . 3_665
C2C C3A C2E C2C -63(100) 2_655 3_665
C2B C3A C2E C2C 8(100) 17_656 3_665
C3 C3A C2E C2B -8(100) 16_556 16_556
C2E C3A C2E C2B -147(100) 2_655 16_556
C2E C3A C2E C2B 143(100) 3_665 16_556
C2D C3A C2E C2B -147(100) 3_665 16_556
C2D C3A C2E C2B 175(100) 2_655 16_556
C2D C3A C2E C2B 143(100) . 16_556
N2 C3A C2E C2B -2(100) . 16_556
C2C C3A C2E C2B -147(100) . 16_556
C2C C3A C2E C2B -154(100) 3_665 16_556
C2C C3A C2E C2B 143(100) 2_655 16_556
C2B C3A C2E C2B -147(100) 17_656 16_556
C3 C3A C2E C2A -7(100) 16_556 17_656
C2E C3A C2E C2A -146(100) 2_655 17_656
C2E C3A C2E C2A 144(100) 3_665 17_656
C2D C3A C2E C2A -146(100) 3_665 17_656
C2D C3A C2E C2A 176(100) 2_655 17_656
C2D C3A C2E C2A 144(100) . 17_656
N2 C3A C2E C2A -1(100) . 17_656
C2C C3A C2E C2A -146(100) . 17_656
C2C C3A C2E C2A -153(100) 3_665 17_656
C2C C3A C2E C2A 144(100) 2_655 17_656
C2B C3A C2E C2A -146(100) 17_656 17_656
C3 C3A C2E C2 -7(100) 16_556 18_666
C2E C3A C2E C2 -146(100) 2_655 18_666
C2E C3A C2E C2 144(100) 3_665 18_666
C2D C3A C2E C2 -146(100) 3_665 18_666
C2D C3A C2E C2 176(100) 2_655 18_666
C2D C3A C2E C2 144(100) . 18_666
N2 C3A C2E C2 -1(100) . 18_666
C2C C3A C2E C2 -146(100) . 18_666
C2C C3A C2E C2 -153(100) 3_665 18_666
C2C C3A C2E C2 144(100) 2_655 18_666
C2B C3A C2E C2 -146(100) 17_656 18_666
C3 C3A C2E Cl1 174(100) 16_556 .
C2E C3A C2E Cl1 35.24(13) 2_655 .
C2E C3A C2E Cl1 -35.23(13) 3_665 .
C2D C3A C2E Cl1 35.2(3) 3_665 .
C2D C3A C2E Cl1 -3(100) 2_655 .
C2D C3A C2E Cl1 -35.2(3) . .
C2C C3A C2E Cl1 35.2(3) . .
C2C C3A C2E Cl1 28(100) 3_665 .
C2C C3A C2E Cl1 -35.2(3) 2_655 .
C2B C3A C2E Cl1 35.2(3) 17_656 .
C3 C3A C2E Cl1A 174(100) 16_556 16_556
C2E C3A C2E Cl1A 35.24(13) 2_655 16_556
C2E C3A C2E Cl1A -35.24(13) 3_665 16_556
C2D C3A C2E Cl1A 35.2(3) 3_665 16_556
C2D C3A C2E Cl1A -3(100) 2_655 16_556
C2D C3A C2E Cl1A -35.2(3) . 16_556
C2C C3A C2E Cl1A 35.2(3) . 16_556
C2C C3A C2E Cl1A 28(100) 3_665 16_556
C2C C3A C2E Cl1A -35.2(3) 2_655 16_556
C2B C3A C2E Cl1A 35.2(3) 17_656 16_556
C2E C3A C2E C3 -139(100) 2_655 16_556
C2E C3A C2E C3 151(100) 3_665 16_556
C2D C3A C2E C3 -139(100) 3_665 16_556
C2D C3A C2E C3 -177(100) 2_655 16_556
C2D C3A C2E C3 151(100) . 16_556
N2 C3A C2E C3 6(100) . 16_556
C2C C3A C2E C3 -139(100) . 16_556
C2C C3A C2E C3 -146(100) 3_665 16_556
C2C C3A C2E C3 151(100) 2_655 16_556
C2B C3A C2E C3 -139(100) 17_656 16_556
C3 C3A C2E C2D 139(100) 16_556 3_665
C2E C3A C2E C2D 0.0(4) 2_655 3_665
C2E C3A C2E C2D -70.5(3) 3_665 3_665
C2D C3A C2E C2D -38(100) 2_655 3_665
C2D C3A C2E C2D -70.5(6) . 3_665
N2 C3A C2E C2D 144.8(3) . 3_665
C2C C3A C2E C2D 0.0(4) . 3_665
C2C C3A C2E C2D -8(100) 3_665 3_665
C2C C3A C2E C2D -70.5(5) 2_655 3_665
C2B C3A C2E C2D 0.0(4) 17_656 3_665
C3 C3A C2E C2B 139(100) 16_556 17_656
C2E C3A C2E C2B 0.0(4) 2_655 17_656
C2E C3A C2E C2B -70.5(3) 3_665 17_656
C2D C3A C2E C2B 0.0(4) 3_665 17_656
C2D C3A C2E C2B -38(100) 2_655 17_656
C2D C3A C2E C2B -70.5(5) . 17_656
N2 C3A C2E C2B 144.8(3) . 17_656
C2C C3A C2E C2B 0.0(4) . 17_656
C2C C3A C2E C2B -8(100) 3_665 17_656
C2C C3A C2E C2B -70.5(5) 2_655 17_656
C3 C3A C2E C2A 139(100) 16_556 18_666
C2E C3A C2E C2A 0.0(4) 2_655 18_666
C2E C3A C2E C2A -70.5(3) 3_665 18_666
C2D C3A C2E C2A 0.0(4) 3_665 18_666
C2D C3A C2E C2A -38(100) 2_655 18_666
C2D C3A C2E C2A -70.5(5) . 18_666
N2 C3A C2E C2A 144.8(3) . 18_666
C2C C3A C2E C2A 0.0(4) . 18_666
C2C C3A C2E C2A -8(100) 3_665 18_666
C2C C3A C2E C2A -70.5(5) 2_655 18_666
C2B C3A C2E C2A 0.0(4) 17_656 18_666
C3A N2 C4 C5 155(100) 16_556 3_665
C3A N2 C4 C5 -25(100) . 3_665
C3 N2 C4 C5 155(100) . 3_665
C3 N2 C4 C5 -25(100) 16_556 3_665
C6 N2 C4 C5 -115(100) . 3_665
C6 N2 C4 C5 -4(100) 2_655 3_665
C6 N2 C4 C5 65(100) 3_665 3_665
C5 N2 C4 C5 65(100) . 3_665
C5 N2 C4 C5 -115(100) 2_655 3_665
C4 N2 C4 C5 -115(100) 3_665 3_665
C3A N2 C4 C6 159(100) 16_556 2_655
C3A N2 C4 C6 -21(100) . 2_655
C3 N2 C4 C6 159(100) . 2_655
C3 N2 C4 C6 -21(100) 16_556 2_655
C6 N2 C4 C6 -111(100) . 2_655
C6 N2 C4 C6 69(100) 3_665 2_655
C5 N2 C4 C6 4(100) 3_665 2_655
C5 N2 C4 C6 69(100) . 2_655
C5 N2 C4 C6 -111(100) 2_655 2_655
C4 N2 C4 C6 -111(100) 3_665 2_655
C3A N2 C5 C4 -173.094(10) 16_556 2_655
C3A N2 C5 C4 6.907(10) . 2_655
C3 N2 C5 C4 -173.093(10) . 2_655
C3 N2 C5 C4 6.908(10) 16_556 2_655
C6 N2 C5 C4 96.907(10) . 2_655
C6 N2 C5 C4 -83.092(10) 2_655 2_655
C6 N2 C5 C4 -17(4) 3_665 2_655
C5 N2 C5 C4 -83.092(10) 3_665 2_655
C5 N2 C5 C4 96.906(10) 2_655 2_655
C4 N2 C5 C4 -83.093(10) . 2_655
C4 N2 C5 C4 96.906(10) 3_665 2_655
C3A N2 C5 C6 -156(4) 16_556 3_665
C3A N2 C5 C6 24(4) . 3_665
C3 N2 C5 C6 -156(4) . 3_665
C3 N2 C5 C6 24(4) 16_556 3_665
C6 N2 C5 C6 114(4) . 3_665
C6 N2 C5 C6 -66(4) 2_655 3_665
C5 N2 C5 C6 -66(4) 3_665 3_665
C5 N2 C5 C6 114(4) 2_655 3_665
C4 N2 C5 C6 -66(4) . 3_665
C4 N2 C5 C6 114(4) 3_665 3_665
C3A N2 C6 C5 126(100) 16_556 2_655
C3A N2 C6 C5 -54(100) . 2_655
C3 N2 C6 C5 126(100) . 2_655
C3 N2 C6 C5 -54(100) 16_556 2_655
C6 N2 C6 C5 36(100) 2_655 2_655
C6 N2 C6 C5 -144(100) 3_665 2_655
C5 N2 C6 C5 36(100) 3_665 2_655
C5 N2 C6 C5 -144(100) . 2_655
C4 N2 C6 C5 36(100) . 2_655
C4 N2 C6 C5 -45(100) 3_665 2_655
C3A N2 C6 C4 172(100) 16_556 3_665
C3A N2 C6 C4 -8(100) . 3_665
C3 N2 C6 C4 172(100) . 3_665
C3 N2 C6 C4 -8(100) 16_556 3_665
C6 N2 C6 C4 82(100) 2_655 3_665
C6 N2 C6 C4 -98(100) 3_665 3_665
C5 N2 C6 C4 82(100) 3_665 3_665
C5 N2 C6 C4 -98(100) . 3_665
C5 N2 C6 C4 45(100) 2_655 3_665
C4 N2 C6 C4 82(100) . 3_665
C2A C2 Cl1A Cl1 67(100) 3_665 16_556
C2B C2 Cl1A Cl1 161(100) 2_655 16_556
C2C C2 Cl1A Cl1 5(100) 16_556 16_556
C2D C2 Cl1A Cl1 7(100) 18_666 16_556
C2E C2 Cl1A Cl1 -3(100) 17_656 16_556
C3 C2 Cl1A Cl1 -177(100) . 16_556
C3A C2 Cl1A Cl1 -177(100) 16_556 16_556
C2B C2 Cl1A Cl1 -143(100) . 16_556
C2A C2 Cl1A Cl1 -143(100) 2_655 16_556
C2D C2 Cl1A Cl1 -143(100) 17_656 16_556
C2A C2 Cl1A C2 -150(100) 3_665 3_665
C2B C2 Cl1A C2 -56(100) 2_655 3_665
C2C C2 Cl1A C2 149(100) 16_556 3_665
C2D C2 Cl1A C2 150(100) 18_666 3_665
C2E C2 Cl1A C2 141(100) 17_656 3_665
Cl1 C2 Cl1A C2 143(100) 16_556 3_665
C3 C2 Cl1A C2 -33.71(10) . 3_665
C3A C2 Cl1A C2 -33.71(10) 16_556 3_665
C2B C2 Cl1A C2 0.0(3) . 3_665
C2A C2 Cl1A C2 0.0(3) 2_655 3_665
C2D C2 Cl1A C2 0.0(3) 17_656 3_665
C2B C2 Cl1A C2A 94(100) 2_655 3_665
C2C C2 Cl1A C2A -61(100) 16_556 3_665
C2D C2 Cl1A C2A -60(100) 18_666 3_665
C2E C2 Cl1A C2A -69(100) 17_656 3_665
Cl1 C2 Cl1A C2A -67(100) 16_556 3_665
C3 C2 Cl1A C2A 116(100) . 3_665
C3A C2 Cl1A C2A 116(100) 16_556 3_665
C2B C2 Cl1A C2A 150(100) . 3_665
C2A C2 Cl1A C2A 150(100) 2_655 3_665
C2D C2 Cl1A C2A 150(100) 17_656 3_665
C2A C2 Cl1A C2 -83(100) 3_665 2_655
C2B C2 Cl1A C2 12(100) 2_655 2_655
C2C C2 Cl1A C2 -144(100) 16_556 2_655
C2D C2 Cl1A C2 -143(100) 18_666 2_655
C2E C2 Cl1A C2 -152(100) 17_656 2_655
Cl1 C2 Cl1A C2 -149(100) 16_556 2_655
C3 C2 Cl1A C2 33.71(10) . 2_655
C3A C2 Cl1A C2 33.71(10) 16_556 2_655
C2B C2 Cl1A C2 67.4(2) . 2_655
C2A C2 Cl1A C2 67.4(2) 2_655 2_655
C2D C2 Cl1A C2 67.4(2) 17_656 2_655
C2A C2 Cl1A C2A -150(100) 3_665 2_655
C2B C2 Cl1A C2A -56(100) 2_655 2_655
C2C C2 Cl1A C2A 149(100) 16_556 2_655
C2D C2 Cl1A C2A 150(100) 18_666 2_655
C2E C2 Cl1A C2A 141(100) 17_656 2_655
Cl1 C2 Cl1A C2A 143(100) 16_556 2_655
C3 C2 Cl1A C2A -33.7(3) . 2_655
C3A C2 Cl1A C2A -33.7(3) 16_556 2_655
C2B C2 Cl1A C2A 0.0(3) . 2_655
C2D C2 Cl1A C2A 0.0(3) 17_656 2_655
C2A C2 Cl1A C2A -83(100) 3_665 .
C2B C2 Cl1A C2A 12(100) 2_655 .
C2C C2 Cl1A C2A -144(100) 16_556 .
C2D C2 Cl1A C2A -143(100) 18_666 .
C2E C2 Cl1A C2A -152(100) 17_656 .
Cl1 C2 Cl1A C2A -149(100) 16_556 .
C3 C2 Cl1A C2A 33.7(3) . .
C3A C2 Cl1A C2A 33.7(3) 16_556 .
C2B C2 Cl1A C2A 67.4(4) . .
C2A C2 Cl1A C2A 67.4(5) 2_655 .
C2D C2 Cl1A C2A 67.4(4) 17_656 .
C2A C2 Cl1A C2B -150(100) 3_665 .
C2B C2 Cl1A C2B -56(100) 2_655 .
C2C C2 Cl1A C2B 149(100) 16_556 .
C2D C2 Cl1A C2B 150(100) 18_666 .
C2E C2 Cl1A C2B 141(100) 17_656 .
Cl1 C2 Cl1A C2B 143(100) 16_556 .
C3 C2 Cl1A C2B -33.7(3) . .
C3A C2 Cl1A C2B -33.7(3) 16_556 .
C2A C2 Cl1A C2B 0.0(3) 2_655 .
C2D C2 Cl1A C2B 0.0(3) 17_656 .
C2A C2 Cl1A C2B -94(100) 3_665 2_655
C2C C2 Cl1A C2B -156(100) 16_556 2_655
C2D C2 Cl1A C2B -154(100) 18_666 2_655
C2E C2 Cl1A C2B -164(100) 17_656 2_655
Cl1 C2 Cl1A C2B -161(100) 16_556 2_655
C3 C2 Cl1A C2B 22(100) . 2_655
C3A C2 Cl1A C2B 22(100) 16_556 2_655
C2B C2 Cl1A C2B 56(100) . 2_655
C2A C2 Cl1A C2B 56(100) 2_655 2_655
C2D C2 Cl1A C2B 56(100) 17_656 2_655
C2A C2 Cl1A C2B -83(100) 3_665 3_665
C2B C2 Cl1A C2B 12(100) 2_655 3_665
C2C C2 Cl1A C2B -144(100) 16_556 3_665
C2D C2 Cl1A C2B -143(100) 18_666 3_665
C2E C2 Cl1A C2B -152(100) 17_656 3_665
Cl1 C2 Cl1A C2B -149(100) 16_556 3_665
C3 C2 Cl1A C2B 33.7(3) . 3_665
C3A C2 Cl1A C2B 33.7(3) 16_556 3_665
C2B C2 Cl1A C2B 67.4(5) . 3_665
C2A C2 Cl1A C2B 67.4(4) 2_655 3_665
C2D C2 Cl1A C2B 67.4(4) 17_656 3_665
C2A C2 Cl1A C2D 60(100) 3_665 18_666
C2B C2 Cl1A C2D 154(100) 2_655 18_666
C2C C2 Cl1A C2D -1(100) 16_556 18_666
C2E C2 Cl1A C2D -9(100) 17_656 18_666
Cl1 C2 Cl1A C2D -7(100) 16_556 18_666
C3 C2 Cl1A C2D 176(100) . 18_666
C3A C2 Cl1A C2D 176(100) 16_556 18_666
C2B C2 Cl1A C2D -150(100) . 18_666
C2A C2 Cl1A C2D -150(100) 2_655 18_666
C2D C2 Cl1A C2D -150(100) 17_656 18_666
C2A C2 Cl1A C2D -150(100) 3_665 17_656
C2B C2 Cl1A C2D -56(100) 2_655 17_656
C2C C2 Cl1A C2D 149(100) 16_556 17_656
C2D C2 Cl1A C2D 150(100) 18_666 17_656
C2E C2 Cl1A C2D 141(100) 17_656 17_656
Cl1 C2 Cl1A C2D 143(100) 16_556 17_656
C3 C2 Cl1A C2D -33.7(3) . 17_656
C3A C2 Cl1A C2D -33.7(3) 16_556 17_656
C2B C2 Cl1A C2D 0.0(3) . 17_656
C2A C2 Cl1A C2D 0.0(3) 2_655 17_656
C2B C2A Cl1A Cl1 -158(100) 3_665 16_556
C2 C2A Cl1A Cl1 31(100) 2_655 16_556
C2D C2A Cl1A Cl1 1(100) 16_556 16_556
C2C C2A Cl1A Cl1 -11(100) 17_656 16_556
C2E C2A Cl1A Cl1 -8(100) 18_666 16_556
C3 C2A Cl1A Cl1 179(100) . 16_556
C3A C2A Cl1A Cl1 179(100) 16_556 16_556
C2A C2A Cl1A Cl1 -147(100) 3_665 16_556
C2B C2A Cl1A Cl1 -147(100) 2_655 16_556
C2D C2A Cl1A Cl1 -147(100) 18_666 16_556
C2B C2A Cl1A C2 -11(100) 3_665 .
C2 C2A Cl1A C2 178(100) 2_655 .
C2D C2A Cl1A C2 148(100) 16_556 .
C2C C2A Cl1A C2 136(100) 17_656 .
C2E C2A Cl1A C2 139(100) 18_666 .
Cl1 C2A Cl1A C2 147(100) 16_556 .
C3 C2A Cl1A C2 -33.7(3) . .
C3A C2A Cl1A C2 -33.7(3) 16_556 .
C2A C2A Cl1A C2 0.0(3) 3_665 .
C2B C2A Cl1A C2 0.0(3) 2_655 .
C2D C2A Cl1A C2 0.0(3) 18_666 .
C2B C2A Cl1A C2 56(100) 3_665 3_665
C2 C2A Cl1A C2 -115(100) 2_655 3_665
C2D C2A Cl1A C2 -145(100) 16_556 3_665
C2C C2A Cl1A C2 -157(100) 17_656 3_665
C2E C2A Cl1A C2 -153(100) 18_666 3_665
Cl1 C2A Cl1A C2 -145(100) 16_556 3_665
C3 C2A Cl1A C2 33.7(3) . 3_665
C3A C2A Cl1A C2 33.7(3) 16_556 3_665
C2A C2A Cl1A C2 67.4(2) 3_665 3_665
C2B C2A Cl1A C2 67.4(4) 2_655 3_665
C2D C2A Cl1A C2 67.4(4) 18_666 3_665
C2B C2A Cl1A C2A -11(100) 3_665 3_665
C2 C2A Cl1A C2A 178(100) 2_655 3_665
C2D C2A Cl1A C2A 148(100) 16_556 3_665
C2C C2A Cl1A C2A 136(100) 17_656 3_665
C2E C2A Cl1A C2A 139(100) 18_666 3_665
Cl1 C2A Cl1A C2A 147(100) 16_556 3_665
C3 C2A Cl1A C2A -33.71(10) . 3_665
C3A C2A Cl1A C2A -33.71(9) 16_556 3_665
C2B C2A Cl1A C2A 0.0(3) 2_655 3_665
C2D C2A Cl1A C2A 0.0(3) 18_666 3_665
C2B C2A Cl1A C2 171(100) 3_665 2_655
C2D C2A Cl1A C2 -30(100) 16_556 2_655
C2C C2A Cl1A C2 -42(100) 17_656 2_655
C2E C2A Cl1A C2 -39(100) 18_666 2_655
Cl1 C2A Cl1A C2 -31(100) 16_556 2_655
C3 C2A Cl1A C2 149(100) . 2_655
C3A C2A Cl1A C2 149(100) 16_556 2_655
C2A C2A Cl1A C2 -178(100) 3_665 2_655
C2B C2A Cl1A C2 -178(100) 2_655 2_655
C2D C2A Cl1A C2 -178(100) 18_666 2_655
C2B C2A Cl1A C2A 56(100) 3_665 2_655
C2 C2A Cl1A C2A -115(100) 2_655 2_655
C2D C2A Cl1A C2A -145(100) 16_556 2_655
C2C C2A Cl1A C2A -157(100) 17_656 2_655
C2E C2A Cl1A C2A -153(100) 18_666 2_655
Cl1 C2A Cl1A C2A -145(100) 16_556 2_655
C3 C2A Cl1A C2A 33.71(10) . 2_655
C3A C2A Cl1A C2A 33.71(10) 16_556 2_655
C2A C2A Cl1A C2A 67.42(19) 3_665 2_655
C2B C2A Cl1A C2A 67.4(2) 2_655 2_655
C2D C2A Cl1A C2A 67.4(2) 18_666 2_655
C2B C2A Cl1A C2B 56(100) 3_665 .
C2 C2A Cl1A C2B -115(100) 2_655 .
C2D C2A Cl1A C2B -145(100) 16_556 .
C2C C2A Cl1A C2B -157(100) 17_656 .
C2E C2A Cl1A C2B -153(100) 18_666 .
Cl1 C2A Cl1A C2B -145(100) 16_556 .
C3 C2A Cl1A C2B 33.7(3) . .
C3A C2A Cl1A C2B 33.7(3) 16_556 .
C2A C2A Cl1A C2B 67.4(2) 3_665 .
C2B C2A Cl1A C2B 67.4(5) 2_655 .
C2D C2A Cl1A C2B 67.4(4) 18_666 .
C2B C2A Cl1A C2B -11(100) 3_665 2_655
C2 C2A Cl1A C2B 178(100) 2_655 2_655
C2D C2A Cl1A C2B 148(100) 16_556 2_655
C2C C2A Cl1A C2B 136(100) 17_656 2_655
C2E C2A Cl1A C2B 139(100) 18_666 2_655
Cl1 C2A Cl1A C2B 147(100) 16_556 2_655
C3 C2A Cl1A C2B -33.7(3) . 2_655
C3A C2A Cl1A C2B -33.7(3) 16_556 2_655
C2A C2A Cl1A C2B 0.0(3) 3_665 2_655
C2D C2A Cl1A C2B 0.0(3) 18_666 2_655
C2 C2A Cl1A C2B -171(100) 2_655 3_665
C2D C2A Cl1A C2B 159(100) 16_556 3_665
C2C C2A Cl1A C2B 147(100) 17_656 3_665
C2E C2A Cl1A C2B 150(100) 18_666 3_665
Cl1 C2A Cl1A C2B 158(100) 16_556 3_665
C3 C2A Cl1A C2B -23(100) . 3_665
C3A C2A Cl1A C2B -23(100) 16_556 3_665
C2A C2A Cl1A C2B 11(100) 3_665 3_665
C2B C2A Cl1A C2B 11(100) 2_655 3_665
C2D C2A Cl1A C2B 11(100) 18_666 3_665
C2B C2A Cl1A C2D -11(100) 3_665 18_666
C2 C2A Cl1A C2D 178(100) 2_655 18_666
C2D C2A Cl1A C2D 148(100) 16_556 18_666
C2C C2A Cl1A C2D 136(100) 17_656 18_666
C2E C2A Cl1A C2D 139(100) 18_666 18_666
Cl1 C2A Cl1A C2D 147(100) 16_556 18_666
C3 C2A Cl1A C2D -33.7(3) . 18_666
C3A C2A Cl1A C2D -33.7(3) 16_556 18_666
C2A C2A Cl1A C2D 0.0(3) 3_665 18_666
C2B C2A Cl1A C2D 0.0(3) 2_655 18_666
C2B C2A Cl1A C2D 56(100) 3_665 17_656
C2 C2A Cl1A C2D -115(100) 2_655 17_656
C2D C2A Cl1A C2D -145(100) 16_556 17_656
C2C C2A Cl1A C2D -157(100) 17_656 17_656
C2E C2A Cl1A C2D -153(100) 18_666 17_656
Cl1 C2A Cl1A C2D -145(100) 16_556 17_656
C3 C2A Cl1A C2D 33.7(3) . 17_656
C3A C2A Cl1A C2D 33.7(3) 16_556 17_656
C2A C2A Cl1A C2D 67.4(2) 3_665 17_656
C2B C2A Cl1A C2D 67.4(4) 2_655 17_656
C2D C2A Cl1A C2D 67.4(5) 18_666 17_656
C2A C2B Cl1A Cl1 -34(100) 2_655 16_556
C2 C2B Cl1A Cl1 -61(100) 3_665 16_556
C2D C2B Cl1A Cl1 -4(100) 17_656 16_556
C2E C2B Cl1A Cl1 6(100) 16_556 16_556
C2C C2B Cl1A Cl1 6(100) 18_666 16_556
C3 C2B Cl1A Cl1 178(100) . 16_556
C3A C2B Cl1A Cl1 178(100) 16_556 16_556
C2B C2B Cl1A Cl1 144(100) 2_655 16_556
C2A C2B Cl1A Cl1 144(100) 3_665 16_556
C2D C2B Cl1A Cl1 144(100) 18_666 16_556
C2A C2B Cl1A C2 -179(100) 2_655 .
C2 C2B Cl1A C2 155(100) 3_665 .
C2D C2B Cl1A C2 -148(100) 17_656 .
C2E C2B Cl1A C2 -138(100) 16_556 .
C2C C2B Cl1A C2 -138(100) 18_666 .
Cl1 C2B Cl1A C2 -144(100) 16_556 .
C3 C2B Cl1A C2 33.7(3) . .
C3A C2B Cl1A C2 33.7(3) 16_556 .
C2B C2B Cl1A C2 0.0(3) 2_655 .
C2A C2B Cl1A C2 0.0(3) 3_665 .
C2D C2B Cl1A C2 0.0(3) 18_666 .
C2A C2B Cl1A C2 27(100) 2_655 3_665
C2D C2B Cl1A C2 57(100) 17_656 3_665
C2E C2B Cl1A C2 68(100) 16_556 3_665
C2C C2B Cl1A C2 67(100) 18_666 3_665
Cl1 C2B Cl1A C2 61(100) 16_556 3_665
C3 C2B Cl1A C2 -121(100) . 3_665
C3A C2B Cl1A C2 -121(100) 16_556 3_665
C2B C2B Cl1A C2 -155(100) 2_655 3_665
C2A C2B Cl1A C2 -155(100) 3_665 3_665
C2D C2B Cl1A C2 -155(100) 18_666 3_665
C2A C2B Cl1A C2A -179(100) 2_655 3_665
C2 C2B Cl1A C2A 155(100) 3_665 3_665
C2D C2B Cl1A C2A -148(100) 17_656 3_665
C2E C2B Cl1A C2A -138(100) 16_556 3_665
C2C C2B Cl1A C2A -138(100) 18_666 3_665
Cl1 C2B Cl1A C2A -144(100) 16_556 3_665
C3 C2B Cl1A C2A 33.7(3) . 3_665
C3A C2B Cl1A C2A 33.7(3) 16_556 3_665
C2B C2B Cl1A C2A 0.0(3) 2_655 3_665
C2D C2B Cl1A C2A 0.0(3) 18_666 3_665
C2A C2B Cl1A C2 114(100) 2_655 2_655
C2 C2B Cl1A C2 87(100) 3_665 2_655
C2D C2B Cl1A C2 144(100) 17_656 2_655
C2E C2B Cl1A C2 155(100) 16_556 2_655
C2C C2B Cl1A C2 154(100) 18_666 2_655
Cl1 C2B Cl1A C2 149(100) 16_556 2_655
C3 C2B Cl1A C2 -33.7(3) . 2_655
C3A C2B Cl1A C2 -33.7(3) 16_556 2_655
C2B C2B Cl1A C2 -67.4(2) 2_655 2_655
C2A C2B Cl1A C2 -67.4(4) 3_665 2_655
C2D C2B Cl1A C2 -67.4(4) 18_666 2_655
C2 C2B Cl1A C2A -27(100) 3_665 2_655
C2D C2B Cl1A C2A 30(100) 17_656 2_655
C2E C2B Cl1A C2A 41(100) 16_556 2_655
C2C C2B Cl1A C2A 40(100) 18_666 2_655
Cl1 C2B Cl1A C2A 34(100) 16_556 2_655
C3 C2B Cl1A C2A -148(100) . 2_655
C3A C2B Cl1A C2A -148(100) 16_556 2_655
C2B C2B Cl1A C2A 179(100) 2_655 2_655
C2A C2B Cl1A C2A 179(100) 3_665 2_655
C2D C2B Cl1A C2A 179(100) 18_666 2_655
C2A C2B Cl1A C2A 114(100) 2_655 .
C2 C2B Cl1A C2A 87(100) 3_665 .
C2D C2B Cl1A C2A 144(100) 17_656 .
C2E C2B Cl1A C2A 155(100) 16_556 .
C2C C2B Cl1A C2A 154(100) 18_666 .
Cl1 C2B Cl1A C2A 149(100) 16_556 .
C3 C2B Cl1A C2A -33.7(3) . .
C3A C2B Cl1A C2A -33.7(3) 16_556 .
C2B C2B Cl1A C2A -67.4(2) 2_655 .
C2A C2B Cl1A C2A -67.4(5) 3_665 .
C2D C2B Cl1A C2A -67.4(4) 18_666 .
C2A C2B Cl1A C2B -179(100) 2_655 2_655
C2 C2B Cl1A C2B 155(100) 3_665 2_655
C2D C2B Cl1A C2B -148(100) 17_656 2_655
C2E C2B Cl1A C2B -138(100) 16_556 2_655
C2C C2B Cl1A C2B -138(100) 18_666 2_655
Cl1 C2B Cl1A C2B -144(100) 16_556 2_655
C3 C2B Cl1A C2B 33.71(10) . 2_655
C3A C2B Cl1A C2B 33.71(10) 16_556 2_655
C2A C2B Cl1A C2B 0.0(3) 3_665 2_655
C2D C2B Cl1A C2B 0.0(3) 18_666 2_655
C2A C2B Cl1A C2B 114(100) 2_655 3_665
C2 C2B Cl1A C2B 87(100) 3_665 3_665
C2D C2B Cl1A C2B 144(100) 17_656 3_665
C2E C2B Cl1A C2B 155(100) 16_556 3_665
C2C C2B Cl1A C2B 154(100) 18_666 3_665
Cl1 C2B Cl1A C2B 149(100) 16_556 3_665
C3 C2B Cl1A C2B -33.71(10) . 3_665
C3A C2B Cl1A C2B -33.71(10) 16_556 3_665
C2B C2B Cl1A C2B -67.41(19) 2_655 3_665
C2A C2B Cl1A C2B -67.4(2) 3_665 3_665
C2D C2B Cl1A C2B -67.4(2) 18_666 3_665
C2A C2B Cl1A C2D -179(100) 2_655 18_666
C2 C2B Cl1A C2D 155(100) 3_665 18_666
C2D C2B Cl1A C2D -148(100) 17_656 18_666
C2E C2B Cl1A C2D -138(100) 16_556 18_666
C2C C2B Cl1A C2D -138(100) 18_666 18_666
Cl1 C2B Cl1A C2D -144(100) 16_556 18_666
C3 C2B Cl1A C2D 33.7(3) . 18_666
C3A C2B Cl1A C2D 33.7(3) 16_556 18_666
C2B C2B Cl1A C2D 0.0(3) 2_655 18_666
C2A C2B Cl1A C2D 0.0(3) 3_665 18_666
C2A C2B Cl1A C2D -30(100) 2_655 17_656
C2 C2B Cl1A C2D -57(100) 3_665 17_656
C2E C2B Cl1A C2D 10(100) 16_556 17_656
C2C C2B Cl1A C2D 10(100) 18_666 17_656
Cl1 C2B Cl1A C2D 4(100) 16_556 17_656
C3 C2B Cl1A C2D -178(100) . 17_656
C3A C2B Cl1A C2D -178(100) 16_556 17_656
C2B C2B Cl1A C2D 148(100) 2_655 17_656
C2A C2B Cl1A C2D 148(100) 3_665 17_656
C2D C2B Cl1A C2D 148(100) 18_666 17_656
